data_1529310
loop_
_publ_author_name
'Jiang, Hua-Wei'
'Tanaka, Takayuki'
'Osuka, Atsuhiro'

_publ_section_title
;
 Singly and doubly \b-to-\b platinum-bridged porphyrin dimers and their
 reductive eliminations
;
_journal_issue 11
_journal_name_full 'Chem. Sci.'
_journal_page_first 6102
_journal_paper_doi 10.1039/C5SC02553B
_journal_volume 6
_journal_year 2015
_chemical_formula_moiety 'C139.38 H155 N8 Ni2 Pt2, 7.3(C H Cl3), 0.63(C H3), 5.45(H)'
_chemical_formula_sum 'C147.31 H169.64 Cl21.9 N8 Ni2 Pt2'
_chemical_formula_weight 3336.17
_chemical_name_systematic
;
2-2, 18-18-doubly Pt(II)-bridged Ni(II) diporphyrin
;
_space_group_IT_number 2
_symmetry_cell_setting triclinic
_symmetry_Int_Tables_number 2
_symmetry_space_group_name_Hall '-P 1'
_symmetry_space_group_name_H-M 'P -1'
_atom_sites_solution_hydrogens geom
_atom_sites_solution_primary direct
_atom_sites_solution_secondary difmap
_audit_creation_method SHELXL-97
_audit_update_record
;
2015-06-11 deposited with the CCDC.
2015-07-30 downloaded from the CCDC.
;
_cell_angle_alpha 86.76(2)
_cell_angle_beta 81.40(2)
_cell_angle_gamma 67.434(11)
_cell_formula_units_Z 2
_cell_length_a 19.4832(10)
_cell_length_b 20.2466(16)
_cell_length_c 21.267(3)
_cell_measurement_reflns_used 8191
_cell_measurement_temperature 93(2)
_cell_measurement_theta_max 68.2
_cell_measurement_theta_min 25.8
_cell_volume 7659.8(15)
_computing_structure_refinement 'SHELXL-97 (Sheldrick, 1997)'
_computing_structure_solution 'SHELXS-97 (Sheldrick, 1990)'
_diffrn_ambient_temperature 93(2)
_diffrn_detector_area_resol_mean 5.814
_diffrn_measured_fraction_theta_full 0.971
_diffrn_measured_fraction_theta_max 0.971
_diffrn_measurement_device_type 'Rigaku XtaLAB P200'
_diffrn_measurement_method \w
_diffrn_radiation_monochromator graphite
_diffrn_radiation_source 'fine-focus sealed tube'
_diffrn_radiation_type CuK\a
_diffrn_radiation_wavelength 1.54187
_diffrn_reflns_av_R_equivalents 0.0528
_diffrn_reflns_av_sigmaI/netI 0.0497
_diffrn_reflns_limit_h_max 23
_diffrn_reflns_limit_h_min -23
_diffrn_reflns_limit_k_max 21
_diffrn_reflns_limit_k_min -23
_diffrn_reflns_limit_l_max 25
_diffrn_reflns_limit_l_min -25
_diffrn_reflns_number 94058
_diffrn_reflns_theta_full 66.00
_diffrn_reflns_theta_max 66.00
_diffrn_reflns_theta_min 6.55
_exptl_absorpt_coefficient_mu 7.512
_exptl_absorpt_correction_T_max 0.5204
_exptl_absorpt_correction_T_min 0.2115
_exptl_absorpt_correction_type multi-scan
_exptl_absorpt_process_details 'REQAB (Rigaku, 1998)'
_exptl_crystal_colour red
_exptl_crystal_density_diffrn 1.446
_exptl_crystal_density_method 'not measured'
_exptl_crystal_description prism
_exptl_crystal_F_000 3387
_exptl_crystal_size_max 0.30
_exptl_crystal_size_mid 0.24
_exptl_crystal_size_min 0.10
_refine_diff_density_max 2.302
_refine_diff_density_min -2.170
_refine_diff_density_rms 0.174
_refine_ls_extinction_method none
_refine_ls_goodness_of_fit_ref 1.068
_refine_ls_hydrogen_treatment constr
_refine_ls_matrix_type full
_refine_ls_number_parameters 1817
_refine_ls_number_reflns 25907
_refine_ls_number_restraints 425
_refine_ls_restrained_S_all 1.068
_refine_ls_R_factor_all 0.0701
_refine_ls_R_factor_gt 0.0685
_refine_ls_shift/su_max 0.020
_refine_ls_shift/su_mean 0.000
_refine_ls_structure_factor_coef Fsqd
_refine_ls_weighting_details 'calc w=1/[\s^2^(Fo^2^)+(0.0000P)^2^+170.0000P] where P=(Fo^2^+2Fc^2^)/3'
_refine_ls_weighting_scheme calc
_refine_ls_wR_factor_gt 0.1561
_refine_ls_wR_factor_ref 0.1570
_reflns_number_gt 25068
_reflns_number_total 25907
_reflns_threshold_expression >2sigma(I)
_cod_data_source_file c5sc02553b2.cif
_cod_data_source_block 40702t
_cod_depositor_comments 'Adding full bibliography for 1529308--1529312.cif.'
_cod_original_cell_volume 7659.6(12)
_cod_original_formula_sum 'C147.31 H169.64 Cl21.90 N8 Ni2 Pt2'
_cod_database_code 1529310

loop_
_symmetry_equiv_pos_as_xyz
'x, y, z'
'-x, -y, -z'

loop_
_atom_site_label
_atom_site_type_symbol
_atom_site_fract_x
_atom_site_fract_y
_atom_site_fract_z
_atom_site_U_iso_or_equiv
_atom_site_adp_type
_atom_site_occupancy
_atom_site_symmetry_multiplicity
_atom_site_calc_flag
_atom_site_refinement_flags
_atom_site_disorder_assembly
_atom_site_disorder_group
C1 C 0.3449(4) 0.2664(4) 0.6767(3) 0.0102(14) Uani 1 1 d . . .
C2 C 0.3124(4) 0.2823(4) 0.6187(4) 0.0121(15) Uani 1 1 d . . .
C3 C 0.2894(4) 0.3543(4) 0.6110(3) 0.0119(15) Uani 1 1 d . . .
H1 H 0.2693 0.3805 0.5751 0.014 Uiso 1 1 calc R . .
C4 C 0.3006(4) 0.3840(4) 0.6666(3) 0.0108(14) Uani 1 1 d . . .
C5 C 0.2740(4) 0.4556(4) 0.6811(3) 0.0133(15) Uani 1 1 d . . .
C6 C 0.2712(4) 0.4779(4) 0.7435(4) 0.0144(15) Uani 1 1 d . . .
C7 C 0.2254(4) 0.5479(4) 0.7676(4) 0.0196(17) Uani 1 1 d . . .
H2 H 0.1985 0.5880 0.7435 0.024 Uiso 1 1 calc R . .
C8 C 0.2272(4) 0.5468(4) 0.8305(4) 0.0198(17) Uani 1 1 d . . .
H3 H 0.2011 0.5856 0.8592 0.024 Uiso 1 1 calc R . .
C9 C 0.2757(4) 0.4761(4) 0.8464(4) 0.0152(16) Uani 1 1 d . . .
C10 C 0.3005(4) 0.4554(4) 0.9054(4) 0.0145(15) Uani 1 1 d . . .
C11 C 0.3620(4) 0.3934(4) 0.9128(3) 0.0149(15) Uani 1 1 d . . .
C12 C 0.4016(5) 0.3784(5) 0.9664(4) 0.0235(18) Uani 1 1 d . . .
H4 H 0.3857 0.4043 1.0053 0.028 Uiso 1 1 calc R . .
C13 C 0.4652(5) 0.3213(4) 0.9521(4) 0.0207(17) Uani 1 1 d . . .
H5 H 0.5040 0.3008 0.9779 0.025 Uiso 1 1 calc R . .
C14 C 0.4639(4) 0.2968(4) 0.8903(3) 0.0148(15) Uani 1 1 d . . .
C15 C 0.5165(4) 0.2349(4) 0.8610(3) 0.0146(15) Uani 1 1 d . . .
C16 C 0.5030(4) 0.2063(4) 0.8084(4) 0.0141(15) Uani 1 1 d . . .
C17 C 0.5456(4) 0.1354(4) 0.7831(3) 0.0117(14) Uani 1 1 d . . .
H6 H 0.5926 0.1036 0.7941 0.014 Uiso 1 1 calc R . .
C18 C 0.5065(4) 0.1222(4) 0.7406(3) 0.0106(14) Uani 1 1 d . . .
C19 C 0.4416(4) 0.1873(4) 0.7369(3) 0.0091(14) Uani 1 1 d . . .
C20 C 0.3908(4) 0.1998(4) 0.6942(3) 0.0126(15) Uani 1 1 d . . .
H7 H 0.3875 0.1596 0.6759 0.015 Uiso 1 1 calc R . .
C21 C 0.5669(4) 0.0948(4) 0.5604(3) 0.0087(7) Uani 1 1 d U . .
C22 C 0.5901(4) 0.0636(4) 0.6205(3) 0.0096(7) Uani 1 1 d U . .
C23 C 0.6629(4) 0.0572(4) 0.6168(3) 0.0097(7) Uani 1 1 d U . .
H8 H 0.6932 0.0414 0.6500 0.012 Uiso 1 1 calc R . .
C24 C 0.6858(4) 0.0785(4) 0.5539(3) 0.0093(7) Uani 1 1 d U . .
C25 C 0.7583(4) 0.0695(4) 0.5269(3) 0.0103(8) Uani 1 1 d U . .
C26 C 0.7777(4) 0.0758(4) 0.4619(3) 0.0102(14) Uani 1 1 d . . .
C27 C 0.8534(4) 0.0479(4) 0.4288(4) 0.0152(16) Uani 1 1 d . . .
H9 H 0.8983 0.0293 0.4476 0.018 Uiso 1 1 calc R . .
C28 C 0.8483(4) 0.0535(4) 0.3667(4) 0.0149(16) Uani 1 1 d . . .
H10 H 0.8889 0.0378 0.3331 0.018 Uiso 1 1 calc R . .
C29 C 0.7705(4) 0.0871(4) 0.3600(3) 0.0101(14) Uani 1 1 d . . .
C30 C 0.7444(4) 0.1120(4) 0.3015(3) 0.0104(14) Uani 1 1 d . . .
C31 C 0.6729(4) 0.1615(4) 0.2995(3) 0.0113(14) Uani 1 1 d . . .
C32 C 0.6473(4) 0.2030(4) 0.2446(3) 0.0158(16) Uani 1 1 d . . .
H11 H 0.6736 0.1965 0.2025 0.019 Uiso 1 1 calc R . .
C33 C 0.5784(4) 0.2532(4) 0.2640(4) 0.0155(16) Uani 1 1 d . . .
H12 H 0.5485 0.2899 0.2384 0.019 Uiso 1 1 calc R . .
C34 C 0.5589(4) 0.2409(4) 0.3296(4) 0.0125(15) Uani 1 1 d . . .
C35 C 0.4870(4) 0.2726(4) 0.3637(3) 0.0122(15) Uani 1 1 d . . .
C36 C 0.4659(4) 0.2454(4) 0.4213(3) 0.0099(14) Uani 1 1 d . . .
C37 C 0.3895(4) 0.2643(4) 0.4517(3) 0.0099(14) Uani 1 1 d . . .
H13 H 0.3470 0.3029 0.4399 0.012 Uiso 1 1 calc R . .
C38 C 0.3886(4) 0.2177(4) 0.5002(3) 0.0100(14) Uani 1 1 d . . .
C39 C 0.4672(4) 0.1722(4) 0.5017(3) 0.0085(14) Uani 1 1 d . . .
C40 C 0.4924(4) 0.1231(4) 0.5494(3) 0.0103(14) Uani 1 1 d . . .
H14 H 0.4573 0.1080 0.5758 0.012 Uiso 1 1 calc R . .
C41 C 0.2399(4) 0.5131(4) 0.6353(4) 0.0197(17) Uani 1 1 d . . .
C42 C 0.2699(4) 0.5641(4) 0.6210(4) 0.0173(16) Uani 1 1 d . . .
H15 H 0.3157 0.5580 0.6357 0.021 Uiso 1 1 calc R . .
C43 C 0.2350(4) 0.6253(4) 0.5852(4) 0.0182(16) Uani 1 1 d . . .
C44 C 0.1682(4) 0.6317(4) 0.5647(4) 0.0184(17) Uani 1 1 d . . .
H16 H 0.1431 0.6728 0.5409 0.022 Uiso 1 1 calc R . .
C45 C 0.1359(4) 0.5793(4) 0.5778(4) 0.0178(16) Uani 1 1 d . . .
C46 C 0.1723(4) 0.5207(4) 0.6133(3) 0.0134(15) Uani 1 1 d . . .
H17 H 0.1519 0.4851 0.6231 0.016 Uiso 1 1 calc R . .
C47 C 0.2662(5) 0.6845(4) 0.5768(4) 0.0218(18) Uani 1 1 d . . .
C48 C 0.3517(5) 0.6533(6) 0.5574(5) 0.033(2) Uani 1 1 d . . .
H57 H 0.3634 0.6362 0.5134 0.050 Uiso 1 1 calc R . .
H58 H 0.3747 0.6133 0.5855 0.050 Uiso 1 1 calc R . .
H59 H 0.3717 0.6904 0.5609 0.050 Uiso 1 1 calc R . .
C49 C 0.2311(6) 0.7391(5) 0.5279(5) 0.040(3) Uani 1 1 d . . .
H60 H 0.1774 0.7640 0.5426 0.060 Uiso 1 1 calc R . .
H61 H 0.2376 0.7150 0.4875 0.060 Uiso 1 1 calc R . .
H62 H 0.2554 0.7738 0.5218 0.060 Uiso 1 1 calc R . .
C50 C 0.2485(6) 0.7230(5) 0.6418(5) 0.037(2) Uani 1 1 d . . .
H63 H 0.2689 0.7606 0.6380 0.055 Uiso 1 1 calc R . .
H64 H 0.2714 0.6884 0.6741 0.055 Uiso 1 1 calc R . .
H65 H 0.1940 0.7444 0.6542 0.055 Uiso 1 1 calc R . .
C51 C 0.0607(4) 0.5916(5) 0.5561(4) 0.0218(18) Uani 1 1 d . . .
C52 C 0.0651(5) 0.6006(6) 0.4835(4) 0.034(2) Uani 1 1 d . . .
H66 H 0.0829 0.6391 0.4702 0.051 Uiso 1 1 calc R . .
H67 H 0.0152 0.6126 0.4712 0.051 Uiso 1 1 calc R . .
H68 H 0.1000 0.5558 0.4628 0.051 Uiso 1 1 calc R . .
C53 C -0.0003(5) 0.6600(6) 0.5873(5) 0.040(3) Uani 1 1 d . . .
H69 H -0.0034 0.6556 0.6337 0.060 Uiso 1 1 calc R . .
H70 H -0.0488 0.6666 0.5746 0.060 Uiso 1 1 calc R . .
H71 H 0.0125 0.7013 0.5734 0.060 Uiso 1 1 calc R . .
C54 C 0.0350(5) 0.5287(5) 0.5739(5) 0.032(2) Uani 1 1 d . . .
H72 H 0.0731 0.4845 0.5546 0.048 Uiso 1 1 calc R . .
H73 H -0.0127 0.5384 0.5582 0.048 Uiso 1 1 calc R . .
H74 H 0.0284 0.5233 0.6203 0.048 Uiso 1 1 calc R . .
C55 C 0.2666(5) 0.5082(4) 0.9582(4) 0.0188(17) Uani 1 1 d . . .
C56 C 0.1925(5) 0.5286(5) 0.9838(5) 0.032(2) Uani 1 1 d . A .
H18 H 0.1627 0.5071 0.9683 0.038 Uiso 1 1 calc R . .
C57 C 0.1596(6) 0.5799(6) 1.0318(6) 0.050(3) Uani 1 1 d D . .
C58 C 0.2079(6) 0.6105(6) 1.0539(5) 0.037(2) Uani 1 1 d U A .
H19 H 0.1873 0.6458 1.0864 0.044 Uiso 1 1 calc R . .
C59 C 0.2811(6) 0.5905(5) 1.0299(4) 0.030(2) Uani 1 1 d . . .
C60 C 0.3103(5) 0.5398(4) 0.9817(4) 0.0197(17) Uani 1 1 d . A .
H20 H 0.3616 0.5260 0.9640 0.024 Uiso 1 1 calc R . .
C61 C 0.0824(7) 0.5991(7) 1.0699(6) 0.040(4) Uani 0.685(18) 1 d PDU A 3
C65 C 0.3308(7) 0.6246(5) 1.0540(5) 0.041(3) Uani 1 1 d . A .
C66 C 0.3082(7) 0.7015(5) 1.0270(5) 0.040(3) Uani 1 1 d . . .
H75 H 0.3187 0.6995 0.9805 0.060 Uiso 1 1 calc R A .
H76 H 0.3371 0.7254 1.0434 0.060 Uiso 1 1 calc R . .
H77 H 0.2545 0.7282 1.0401 0.060 Uiso 1 1 calc R . .
C67 C 0.3184(10) 0.6279(7) 1.1270(5) 0.066(4) Uani 1 1 d . . .
H78 H 0.2651 0.6541 1.1420 0.099 Uiso 1 1 calc R A .
H79 H 0.3480 0.6524 1.1413 0.099 Uiso 1 1 calc R . .
H80 H 0.3343 0.5792 1.1442 0.099 Uiso 1 1 calc R . .
C68 C 0.4148(7) 0.5821(6) 1.0326(6) 0.054(3) Uani 1 1 d . . .
H81 H 0.4273 0.5316 1.0440 0.081 Uiso 1 1 calc R A .
H82 H 0.4446 0.6012 1.0537 0.081 Uiso 1 1 calc R . .
H83 H 0.4259 0.5862 0.9864 0.081 Uiso 1 1 calc R . .
C69 C 0.5856(4) 0.1928(4) 0.8895(3) 0.0136(15) Uani 1 1 d . . .
C70 C 0.5805(4) 0.1672(4) 0.9530(4) 0.0167(16) Uani 1 1 d . . .
H21 H 0.5327 0.1758 0.9770 0.020 Uiso 1 1 calc R . .
C71 C 0.6455(4) 0.1295(4) 0.9804(4) 0.0168(16) Uani 1 1 d . . .
C72 C 0.7146(4) 0.1133(4) 0.9425(4) 0.0199(17) Uani 1 1 d . . .
H22 H 0.7590 0.0860 0.9602 0.024 Uiso 1 1 calc R . .
C73 C 0.7209(4) 0.1353(4) 0.8803(4) 0.0185(17) Uani 1 1 d . . .
C74 C 0.6563(4) 0.1763(4) 0.8550(4) 0.0155(16) Uani 1 1 d . . .
H23 H 0.6605 0.1936 0.8127 0.019 Uiso 1 1 calc R . .
C75 C 0.6372(5) 0.1079(5) 1.0504(4) 0.029(2) Uani 1 1 d . . .
C76 C 0.6069(15) 0.0498(11) 1.0583(7) 0.128(10) Uani 1 1 d . . .
H84 H 0.5598 0.0653 1.0402 0.191 Uiso 1 1 calc R . .
H85 H 0.5976 0.0395 1.1037 0.191 Uiso 1 1 calc R . .
H86 H 0.6435 0.0065 1.0364 0.191 Uiso 1 1 calc R . .
C77 C 0.5824(8) 0.1741(8) 1.0900(5) 0.072(5) Uani 1 1 d . . .
H87 H 0.5973 0.2148 1.0789 0.108 Uiso 1 1 calc R . .
H88 H 0.5841 0.1634 1.1354 0.108 Uiso 1 1 calc R . .
H89 H 0.5313 0.1858 1.0806 0.108 Uiso 1 1 calc R . .
C78 C 0.7100(7) 0.0867(9) 1.0782(5) 0.069(5) Uani 1 1 d . . .
H196 H 0.7285 0.1256 1.0718 0.104 Uiso 1 1 calc R . .
H197 H 0.7474 0.0433 1.0570 0.104 Uiso 1 1 calc R . .
H198 H 0.7010 0.0775 1.1238 0.104 Uiso 1 1 calc R . .
C79 C 0.7976(5) 0.1154(5) 0.8374(4) 0.028(2) Uani 1 1 d . . .
C80 C 0.8170(6) 0.1836(6) 0.8272(6) 0.045(3) Uani 1 1 d . . .
H93 H 0.8653 0.1718 0.7999 0.068 Uiso 1 1 calc R . .
H94 H 0.8200 0.2008 0.8684 0.068 Uiso 1 1 calc R . .
H95 H 0.7777 0.2209 0.8069 0.068 Uiso 1 1 calc R . .
C81 C 0.8608(5) 0.0573(6) 0.8672(5) 0.039(3) Uani 1 1 d . . .
H96 H 0.8499 0.0138 0.8733 0.058 Uiso 1 1 calc R . .
H97 H 0.8648 0.0739 0.9083 0.058 Uiso 1 1 calc R . .
H98 H 0.9083 0.0468 0.8389 0.058 Uiso 1 1 calc R . .
C82 C 0.7946(6) 0.0888(7) 0.7726(5) 0.046(3) Uani 1 1 d . . .
H99 H 0.7760 0.0500 0.7784 0.069 Uiso 1 1 calc R . .
H100 H 0.8451 0.0712 0.7483 0.069 Uiso 1 1 calc R . .
H101 H 0.7609 0.1282 0.7494 0.069 Uiso 1 1 calc R . .
C83 C 0.8197(4) 0.0500(4) 0.5686(3) 0.0098(13) Uani 1 1 d U . .
C84 C 0.8465(4) -0.0161(4) 0.5991(3) 0.0127(14) Uani 1 1 d U . .
H24 H 0.8241 -0.0497 0.5953 0.015 Uiso 1 1 calc R . .
C85 C 0.9055(4) -0.0339(4) 0.6352(3) 0.0133(14) Uani 1 1 d U . .
C86 C 0.9365(4) 0.0183(4) 0.6396(3) 0.0116(14) Uani 1 1 d U . .
H25 H 0.9769 0.0073 0.6635 0.014 Uiso 1 1 calc R . .
C87 C 0.9104(4) 0.0847(4) 0.6104(3) 0.0138(14) Uani 1 1 d U . .
C88 C 0.8518(4) 0.0995(4) 0.5742(3) 0.0130(14) Uani 1 1 d U . .
H26 H 0.8337 0.1442 0.5531 0.016 Uiso 1 1 calc R . .
C89 C 0.9364(4) -0.1059(4) 0.6684(4) 0.0160(16) Uani 1 1 d . . .
C90 C 0.8858(6) -0.1491(6) 0.6692(6) 0.049(3) Uani 1 1 d . . .
H102 H 0.9065 -0.1936 0.6929 0.073 Uiso 1 1 calc R . .
H103 H 0.8836 -0.1602 0.6255 0.073 Uiso 1 1 calc R . .
H104 H 0.8351 -0.1207 0.6898 0.073 Uiso 1 1 calc R . .
C91 C 0.9472(10) -0.0972(6) 0.7361(5) 0.068(5) Uani 1 1 d . . .
H105 H 0.9825 -0.0733 0.7358 0.102 Uiso 1 1 calc R . .
H106 H 0.9672 -0.1443 0.7559 0.102 Uiso 1 1 calc R . .
H107 H 0.8988 -0.0682 0.7602 0.102 Uiso 1 1 calc R . .
C92 C 1.0133(6) -0.1526(6) 0.6333(6) 0.052(3) Uani 1 1 d . . .
H108 H 1.0491 -0.1296 0.6348 0.078 Uiso 1 1 calc R . .
H109 H 1.0087 -0.1585 0.5889 0.078 Uiso 1 1 calc R . .
H110 H 1.0313 -0.1996 0.6538 0.078 Uiso 1 1 calc R . .
C93 C 0.9416(4) 0.1436(4) 0.6154(4) 0.0171(16) Uani 1 1 d . . .
C94 C 0.8768(5) 0.2142(5) 0.6380(5) 0.0268(19) Uani 1 1 d . . .
H111 H 0.8506 0.2066 0.6791 0.040 Uiso 1 1 calc R . .
H112 H 0.8415 0.2299 0.6067 0.040 Uiso 1 1 calc R . .
H113 H 0.8970 0.2509 0.6424 0.040 Uiso 1 1 calc R . .
C95 C 0.9795(5) 0.1552(5) 0.5493(4) 0.028(2) Uani 1 1 d . . .
H114 H 0.9948 0.1958 0.5509 0.042 Uiso 1 1 calc R . .
H115 H 0.9440 0.1652 0.5185 0.042 Uiso 1 1 calc R . .
H116 H 1.0237 0.1120 0.5364 0.042 Uiso 1 1 calc R . .
C96 C 0.9995(5) 0.1233(5) 0.6618(4) 0.0243(19) Uani 1 1 d . . .
H117 H 1.0185 0.1616 0.6630 0.036 Uiso 1 1 calc R . .
H118 H 1.0413 0.0787 0.6477 0.036 Uiso 1 1 calc R . .
H119 H 0.9759 0.1167 0.7044 0.036 Uiso 1 1 calc R . .
C97 C 0.7973(4) 0.0877(4) 0.2415(3) 0.0124(15) Uani 1 1 d . . .
C98 C 0.8215(4) 0.0168(4) 0.2221(3) 0.0129(15) Uani 1 1 d . . .
H27 H 0.8045 -0.0154 0.2477 0.015 Uiso 1 1 calc R . .
C99 C 0.8701(4) -0.0079(5) 0.1660(4) 0.0183(17) Uani 1 1 d . B .
C100 C 0.8940(4) 0.0407(5) 0.1293(3) 0.0177(17) Uani 1 1 d . . .
H28 H 0.9272 0.0244 0.0909 0.021 Uiso 1 1 calc R . .
C101 C 0.8711(4) 0.1126(5) 0.1467(4) 0.0203(17) Uani 1 1 d . . .
C102 C 0.8238(4) 0.1347(4) 0.2041(4) 0.0170(16) Uani 1 1 d . . .
H29 H 0.8093 0.1825 0.2181 0.020 Uiso 1 1 calc R . .
C103 C 0.8953(5) -0.0861(5) 0.1444(4) 0.0227(18) Uani 1 1 d . . .
C104 C 0.8764(11) -0.0913(10) 0.0806(8) 0.041(5) Uani 0.610(13) 1 d P B 1
H148 H 0.9032 -0.0693 0.0492 0.061 Uiso 0.610(13) 1 calc PR B 1
H149 H 0.8222 -0.0664 0.0806 0.061 Uiso 0.610(13) 1 calc PR B 1
H150 H 0.8912 -0.1417 0.0697 0.061 Uiso 0.610(13) 1 calc PR B 1
C105 C 0.9833(9) -0.1195(8) 0.1408(8) 0.033(4) Uani 0.610(13) 1 d P B 1
H151 H 0.9973 -0.1121 0.1814 0.049 Uiso 0.610(13) 1 calc PR B 1
H152 H 1.0056 -0.0963 0.1067 0.049 Uiso 0.610(13) 1 calc PR B 1
H153 H 1.0016 -0.1708 0.1321 0.049 Uiso 0.610(13) 1 calc PR B 1
C106 C 0.8649(10) -0.1306(8) 0.1934(8) 0.036(4) Uani 0.610(13) 1 d P B 1
H154 H 0.8880 -0.1811 0.1810 0.053 Uiso 0.610(13) 1 calc PR B 1
H155 H 0.8104 -0.1139 0.1952 0.053 Uiso 0.610(13) 1 calc PR B 1
H156 H 0.8772 -0.1251 0.2354 0.053 Uiso 0.610(13) 1 calc PR B 1
C107 C 0.8986(5) 0.1636(5) 0.1034(4) 0.030(2) Uani 1 1 d . . .
C108 C 0.8643(10) 0.2393(7) 0.1270(9) 0.100(7) Uani 1 1 d . . .
H120 H 0.8103 0.2525 0.1402 0.150 Uiso 1 1 calc R . .
H121 H 0.8723 0.2713 0.0929 0.150 Uiso 1 1 calc R . .
H122 H 0.8879 0.2436 0.1633 0.150 Uiso 1 1 calc R . .
C109 C 0.8760(7) 0.1635(8) 0.0365(5) 0.056(4) Uani 1 1 d . . .
H123 H 0.8212 0.1814 0.0397 0.084 Uiso 1 1 calc R . .
H124 H 0.8977 0.1146 0.0197 0.084 Uiso 1 1 calc R . .
H125 H 0.8949 0.1943 0.0080 0.084 Uiso 1 1 calc R . .
C110 C 0.9836(6) 0.1379(7) 0.0967(5) 0.043(3) Uani 1 1 d . . .
H126 H 1.0004 0.1706 0.0689 0.064 Uiso 1 1 calc R . .
H127 H 1.0061 0.0898 0.0782 0.064 Uiso 1 1 calc R . .
H128 H 0.9990 0.1367 0.1387 0.064 Uiso 1 1 calc R . .
C111 C 0.4291(4) 0.3332(4) 0.3337(3) 0.0132(15) Uani 1 1 d . . .
C112 C 0.4083(4) 0.3222(4) 0.2758(3) 0.0159(16) Uani 1 1 d . . .
H30 H 0.4269 0.2754 0.2585 0.019 Uiso 1 1 calc R . .
C113 C 0.3602(4) 0.3796(5) 0.2435(4) 0.0212(18) Uani 1 1 d . . .
C114 C 0.3310(5) 0.4465(5) 0.2724(4) 0.027(2) Uani 1 1 d . . .
H31 H 0.2973 0.4855 0.2515 0.033 Uiso 1 1 calc R . .
C115 C 0.3487(5) 0.4591(5) 0.3304(4) 0.028(2) Uani 1 1 d . B .
C116 C 0.3989(4) 0.4009(4) 0.3606(4) 0.0195(17) Uani 1 1 d . . .
H32 H 0.4123 0.4080 0.4001 0.023 Uiso 1 1 calc R . .
C117 C 0.3452(5) 0.3660(5) 0.1771(4) 0.032(2) Uani 1 1 d . . .
C118 C 0.2892(6) 0.4315(5) 0.1493(5) 0.037(2) Uani 1 1 d . . .
H129 H 0.2418 0.4482 0.1783 0.056 Uiso 1 1 calc R . .
H130 H 0.2804 0.4192 0.1081 0.056 Uiso 1 1 calc R . .
H131 H 0.3092 0.4694 0.1434 0.056 Uiso 1 1 calc R . .
C119 C 0.3116(9) 0.3069(7) 0.1812(6) 0.062(4) Uani 1 1 d . . .
H132 H 0.2638 0.3229 0.2097 0.094 Uiso 1 1 calc R . .
H133 H 0.3467 0.2627 0.1978 0.094 Uiso 1 1 calc R . .
H134 H 0.3031 0.2980 0.1388 0.094 Uiso 1 1 calc R . .
C120 C 0.4204(7) 0.3419(9) 0.1331(5) 0.079(6) Uani 1 1 d . . .
H135 H 0.4133 0.3303 0.0910 0.119 Uiso 1 1 calc R . .
H136 H 0.4567 0.2995 0.1511 0.119 Uiso 1 1 calc R . .
H137 H 0.4394 0.3805 0.1291 0.119 Uiso 1 1 calc R . .
C121 C 0.3185(5) 0.5337(6) 0.3597(5) 0.046(3) Uani 1 1 d DU . .
C122 C 0.3680(11) 0.5470(12) 0.4017(8) 0.047(4) Uani 0.610(13) 1 d PDU B 1
H157 H 0.3472 0.5975 0.4139 0.071 Uiso 0.610(13) 1 calc PR B 1
H158 H 0.4186 0.5348 0.3784 0.071 Uiso 0.610(13) 1 calc PR B 1
H159 H 0.3702 0.5173 0.4399 0.071 Uiso 0.610(13) 1 calc PR B 1
C123 C 0.3052(10) 0.5914(8) 0.3083(7) 0.037(4) Uani 0.610(13) 1 d PDU B 1
H160 H 0.2925 0.6380 0.3280 0.055 Uiso 0.610(13) 1 calc PR B 1
H161 H 0.2637 0.5928 0.2866 0.055 Uiso 0.610(13) 1 calc PR B 1
H162 H 0.3508 0.5805 0.2775 0.055 Uiso 0.610(13) 1 calc PR B 1
C124 C 0.2425(10) 0.5480(11) 0.3983(9) 0.060(5) Uani 0.610(13) 1 d PDU B 1
H163 H 0.2459 0.5085 0.4281 0.090 Uiso 0.610(13) 1 calc PR B 1
H164 H 0.2061 0.5520 0.3697 0.090 Uiso 0.610(13) 1 calc PR B 1
H165 H 0.2263 0.5928 0.4220 0.090 Uiso 0.610(13) 1 calc PR B 1
C125 C 0.3952(5) -0.0120(5) 0.7156(4) 0.0247(9) Uani 1 1 d U . .
H33 H 0.3621 0.0303 0.6940 0.030 Uiso 1 1 calc R . .
H34 H 0.3628 -0.0334 0.7421 0.030 Uiso 1 1 calc R . .
C126 C 0.4462(5) -0.0661(5) 0.6653(4) 0.0246(9) Uani 1 1 d U . .
H35 H 0.4165 -0.0670 0.6317 0.029 Uiso 1 1 calc R . .
H36 H 0.4632 -0.1141 0.6852 0.029 Uiso 1 1 calc R . .
C127 C 0.5156(5) -0.0522(5) 0.6339(4) 0.0241(9) Uani 1 1 d U . .
H37 H 0.5105 -0.0215 0.5979 0.029 Uiso 1 1 calc R . .
C128 C 0.5854(5) -0.0817(4) 0.6546(4) 0.0248(9) Uani 1 1 d U . .
H38 H 0.6250 -0.0704 0.6311 0.030 Uiso 1 1 calc R . .
C129 C 0.6036(5) -0.1301(5) 0.7115(4) 0.0260(9) Uani 1 1 d U . .
H39 H 0.6511 -0.1312 0.7236 0.031 Uiso 1 1 calc R . .
H40 H 0.6121 -0.1793 0.6988 0.031 Uiso 1 1 calc R . .
C130 C 0.5429(5) -0.1087(5) 0.7704(4) 0.0262(9) Uani 1 1 d U . .
H41 H 0.5053 -0.1294 0.7662 0.031 Uiso 1 1 calc R . .
H42 H 0.5667 -0.1300 0.8086 0.031 Uiso 1 1 calc R . .
C131 C 0.5032(5) -0.0294(5) 0.7803(4) 0.0251(9) Uani 1 1 d U . .
H43 H 0.5256 -0.0059 0.8033 0.030 Uiso 1 1 calc R . .
C132 C 0.4355(5) 0.0124(5) 0.7583(4) 0.0244(9) Uani 1 1 d U . .
H44 H 0.4130 0.0610 0.7716 0.029 Uiso 1 1 calc R . .
C133 C 0.2316(5) 0.0997(5) 0.6171(4) 0.0222(8) Uani 1 1 d U . .
H45 H 0.1844 0.1039 0.6020 0.027 Uiso 1 1 calc R . .
H46 H 0.2374 0.0693 0.6555 0.027 Uiso 1 1 calc R . .
C134 C 0.2978(5) 0.0632(5) 0.5652(4) 0.0222(8) Uani 1 1 d U . .
H47 H 0.3439 0.0415 0.5856 0.027 Uiso 1 1 calc R . .
H48 H 0.2891 0.0239 0.5466 0.027 Uiso 1 1 calc R . .
C135 C 0.3114(5) 0.1107(5) 0.5124(4) 0.0214(8) Uani 1 1 d U . .
H49 H 0.3623 0.1012 0.4957 0.026 Uiso 1 1 calc R . .
C136 C 0.2578(4) 0.1667(5) 0.4855(4) 0.0211(8) Uani 1 1 d U . .
H50 H 0.2750 0.1947 0.4546 0.025 Uiso 1 1 calc R . .
C137 C 0.1739(4) 0.1872(5) 0.5013(4) 0.0217(8) Uani 1 1 d U . .
H51 H 0.1639 0.1436 0.5142 0.026 Uiso 1 1 calc R . .
H52 H 0.1506 0.2060 0.4624 0.026 Uiso 1 1 calc R . .
C138 C 0.1359(4) 0.2439(5) 0.5549(4) 0.0219(8) Uani 1 1 d U . .
H53 H 0.1247 0.2920 0.5358 0.026 Uiso 1 1 calc R . .
H54 H 0.0874 0.2407 0.5732 0.026 Uiso 1 1 calc R . .
C139 C 0.1817(4) 0.2366(5) 0.6081(4) 0.0216(8) Uani 1 1 d U . .
H55 H 0.1800 0.2797 0.6249 0.026 Uiso 1 1 calc R . .
C140 C 0.2254(4) 0.1740(5) 0.6348(4) 0.0217(8) Uani 1 1 d U . .
H56 H 0.2537 0.1772 0.6664 0.026 Uiso 1 1 calc R . .
C141 C 0.2130(5) 0.3664(6) 0.3616(5) 0.044(3) Uani 1 1 d . . .
H204 H 0.2645 0.3663 0.3485 0.053 Uiso 1 1 calc R . .
C142 C 0.1629(7) 0.3743(8) 0.7974(7) 0.060(4) Uani 1 1 d . . .
H138 H 0.2116 0.3732 0.7737 0.072 Uiso 1 1 calc R . .
C144 C 0.5880(6) 0.4563(6) 0.2057(5) 0.034(2) Uani 1 1 d . . .
H139 H 0.6265 0.4769 0.2090 0.041 Uiso 1 1 calc R . .
C145 C 0.5664(8) 0.2666(7) 0.6595(6) 0.061(4) Uani 1 1 d . . .
H140 H 0.5520 0.2287 0.6832 0.073 Uiso 1 1 calc R . .
C146 C 0.3463(9) 0.1938(9) 0.9168(7) 0.076(4) Uani 1 1 d . . .
H141 H 0.3634 0.2252 0.8857 0.091 Uiso 1 1 calc R . .
N1 N 0.3353(3) 0.3285(3) 0.7068(3) 0.0098(12) Uani 1 1 d . . .
N2 N 0.3023(3) 0.4342(3) 0.7921(3) 0.0126(13) Uani 1 1 d . . .
N3 N 0.4005(3) 0.3416(3) 0.8663(3) 0.0133(13) Uani 1 1 d . . .
N4 N 0.4402(3) 0.2388(3) 0.7778(3) 0.0096(12) Uani 1 1 d . . .
N5 N 0.6258(3) 0.1022(3) 0.5199(3) 0.0078(7) Uani 1 1 d U . .
N6 N 0.7277(3) 0.1011(3) 0.4188(3) 0.0103(12) Uani 1 1 d . . .
N7 N 0.6177(3) 0.1851(3) 0.3525(3) 0.0093(12) Uani 1 1 d . . .
N8 N 0.5134(3) 0.1900(3) 0.4541(3) 0.0097(12) Uani 1 1 d . . .
Cl1 Cl 0.21283(16) 0.28259(18) 0.34191(14) 0.0565(8) Uani 1 1 d . . .
Cl2 Cl 0.14920(15) 0.43578(19) 0.32159(15) 0.0626(9) Uani 1 1 d . . .
Cl3 Cl 0.18897(13) 0.37986(16) 0.44497(13) 0.0458(6) Uani 1 1 d . . .
Cl4 Cl 0.1484(2) 0.2974(2) 0.77533(19) 0.0797(12) Uani 1 1 d . . .
Cl5 Cl 0.0936(2) 0.4530(3) 0.7804(3) 0.0984(15) Uani 1 1 d . . .
Cl6 Cl 0.1699(2) 0.3680(2) 0.87950(17) 0.0732(10) Uani 1 1 d . . .
C143 C 0.3196(7) 0.0290(11) 0.1171(6) 0.037(6) Uani 0.60 1 d PDU C 5
H199 H 0.3300 -0.0228 0.1115 0.045 Uiso 0.60 1 calc PR C 5
Cl7 Cl 0.3988(3) 0.0464(3) 0.0830(2) 0.0600(14) Uani 0.60 1 d PDU C 5
Cl8 Cl 0.2427(4) 0.0809(3) 0.0778(4) 0.083(2) Uani 0.60 1 d PDU C 5
Cl9 Cl 0.3005(3) 0.0490(2) 0.1991(2) 0.0469(11) Uani 0.60 1 d PDU C 5
Cl10 Cl 0.63160(18) 0.37792(15) 0.16021(13) 0.0516(7) Uani 1 1 d . . .
Cl11 Cl 0.51617(17) 0.51959(17) 0.16824(15) 0.0561(7) Uani 1 1 d . . .
Cl12 Cl 0.55428(18) 0.43771(16) 0.28245(12) 0.0503(7) Uani 1 1 d . . .
Cl13 Cl 0.5349(2) 0.3425(2) 0.70916(19) 0.0825(14) Uani 1 1 d . . .
Cl14 Cl 0.6645(2) 0.23345(18) 0.6420(2) 0.0760(11) Uani 1 1 d . . .
Cl15 Cl 0.5243(3) 0.2862(2) 0.5908(2) 0.0879(13) Uani 1 1 d . . .
Cl16 Cl 0.4254(3) 0.1151(2) 0.9260(2) 0.0864(12) Uani 1 1 d . . .
Cl17 Cl 0.2841(3) 0.1703(3) 0.8833(3) 0.1094(16) Uani 1 1 d . . .
Cl18 Cl 0.3097(4) 0.2405(3) 0.9872(2) 0.127(2) Uani 1 1 d . . .
Pt1 Pt 0.300623(15) 0.211584(16) 0.560402(13) 0.00777(8) Uani 1 1 d . . .
Pt2 Pt 0.529819(15) 0.030866(15) 0.692909(13) 0.00843(8) Uani 1 1 d . . .
Ni1 Ni 0.62081(6) 0.14574(6) 0.43647(5) 0.0076(2) Uani 1 1 d . . .
Ni2 Ni 0.36966(7) 0.33588(6) 0.78569(5) 0.0103(3) Uani 1 1 d . . .
C147 C 0.8233(13) -0.1032(14) 0.1438(12) 0.031(6) Uiso 0.390(13) 1 d P B 2
H166 H 0.8381 -0.1543 0.1357 0.046 Uiso 0.390(13) 1 calc PR B 2
H167 H 0.7953 -0.0753 0.1102 0.046 Uiso 0.390(13) 1 calc PR B 2
H168 H 0.7915 -0.0905 0.1851 0.046 Uiso 0.390(13) 1 calc PR B 2
C148 C 0.9425(13) -0.1375(13) 0.1895(11) 0.030(6) Uiso 0.390(13) 1 d P B 2
H169 H 0.9514 -0.1866 0.1782 0.045 Uiso 0.390(13) 1 calc PR B 2
H170 H 0.9163 -0.1273 0.2331 0.045 Uiso 0.390(13) 1 calc PR B 2
H171 H 0.9907 -0.1319 0.1868 0.045 Uiso 0.390(13) 1 calc PR B 2
C149 C 0.9376(15) -0.0981(15) 0.0777(12) 0.035(6) Uiso 0.390(13) 1 d P B 2
H172 H 0.9828 -0.0875 0.0763 0.053 Uiso 0.390(13) 1 calc PR B 2
H173 H 0.9054 -0.0664 0.0481 0.053 Uiso 0.390(13) 1 calc PR B 2
H174 H 0.9518 -0.1480 0.0653 0.053 Uiso 0.390(13) 1 calc PR B 2
Cl19 Cl 0.1228(6) 0.5749(7) 0.2225(6) 0.137(5) Uani 0.50 1 d P D 4
Cl20 Cl 0.0164(8) 0.6140(8) 0.3338(5) 0.161(7) Uani 0.50 1 d P D 4
Cl21 Cl 0.0282(15) 0.7210(7) 0.2476(8) 0.223(11) Uani 0.50 1 d P D 4
C150 C 0.037(2) 0.6348(19) 0.2573(15) 0.085(11) Uani 0.50 1 d P D 4
H214 H -0.0012 0.6293 0.2341 0.102 Uiso 0.50 1 calc PR D 4
C151 C 0.0391(15) 0.6774(10) 1.0581(9) 0.054(6) Uani 0.685(18) 1 d PDU A 3
H142 H 0.0421 0.6864 1.0122 0.082 Uiso 0.50 1 calc PR A 3
H143 H 0.0606 0.7062 1.0778 0.082 Uiso 0.50 1 calc PR A 3
H144 H -0.0135 0.6903 1.0766 0.082 Uiso 0.50 1 calc PR A 3
C152 C 0.0428(13) 0.5563(12) 1.0450(12) 0.069(8) Uani 0.685(18) 1 d PDU A 3
H145 H -0.0111 0.5777 1.0604 0.104 Uiso 0.50 1 calc PR A 3
H146 H 0.0633 0.5069 1.0601 0.104 Uiso 0.50 1 calc PR A 3
H147 H 0.0506 0.5568 0.9984 0.104 Uiso 0.50 1 calc PR A 3
C153 C 0.0820(11) 0.5861(11) 1.1406(8) 0.071(7) Uani 0.685(18) 1 d PDU A 3
H190 H 0.1059 0.6145 1.1578 0.107 Uiso 0.50 1 calc PR A 3
H191 H 0.1097 0.5352 1.1484 0.107 Uiso 0.50 1 calc PR A 3
H192 H 0.0301 0.6002 1.1616 0.107 Uiso 0.50 1 calc PR A 3
C154 C 0.2753(16) 0.5256(17) 0.4287(12) 0.043(7) Uani 0.390(13) 1 d PDU B 2
H184 H 0.3117 0.5064 0.4589 0.065 Uiso 0.390(13) 1 calc PR B 2
H185 H 0.2495 0.4931 0.4258 0.065 Uiso 0.390(13) 1 calc PR B 2
H186 H 0.2385 0.5726 0.4435 0.065 Uiso 0.390(13) 1 calc PR B 2
C157 C 0.3851(18) 0.552(2) 0.3811(16) 0.047(4) Uani 0.39 1 d PDU B 2
H193 H 0.4191 0.5105 0.4014 0.071 Uiso 0.390(13) 1 calc PR B 2
H194 H 0.3635 0.5924 0.4112 0.071 Uiso 0.390(13) 1 calc PR B 2
H195 H 0.4129 0.5657 0.3436 0.071 Uiso 0.390(13) 1 calc PR B 2
C158 C 0.264(2) 0.611(3) 0.339(4) 0.46(13) Uiso 0.390(13) 1 d PD B 2
H181 H 0.2919 0.6312 0.3071 0.686 Uiso 0.390(13) 1 calc PR B 2
H182 H 0.2433 0.6422 0.3761 0.686 Uiso 0.390(13) 1 calc PR B 2
H183 H 0.2226 0.6060 0.3206 0.686 Uiso 0.390(13) 1 calc PR B 2
Cl25 Cl 0.2369(11) 0.1841(9) 0.1631(8) 0.146(6) Uani 0.40 1 d PDU E 6
Cl26 Cl 0.1910(11) 0.1123(9) 0.0748(10) 0.157(7) Uani 0.40 1 d PDU E 6
Cl27 Cl 0.3238(11) 0.0378(9) 0.1307(10) 0.131(7) Uani 0.40 1 d PDU E 6
C166 C 0.2683(15) 0.1209(12) 0.1009(15) 0.103(15) Uani 0.40 1 d PDU E 6
H201 H 0.2983 0.1362 0.0649 0.123 Uiso 0.40 1 calc PR E 6
Cl31 Cl 0.0822(6) 0.3954(5) 0.1744(8) 0.168(5) Uani 0.60 1 d PDU F 5
Cl29 Cl 0.1351(7) 0.2410(5) 0.1644(6) 0.148(4) Uani 0.60 1 d PDU F 5
Cl30 Cl -0.0223(5) 0.3209(5) 0.2277(5) 0.142(4) Uani 0.60 1 d PDU F 5
C167 C 0.0717(12) 0.3190(10) 0.2086(15) 0.143(15) Uani 0.60 1 d PDU F 5
H202 H 0.0906 0.3141 0.2505 0.172 Uiso 0.60 1 calc PR F 5
Cl32 Cl 0.0580(9) 0.3881(8) 0.2247(6) 0.045(4) Uani 0.20 1 d PDU G 6
Cl33 Cl 0.1430(18) 0.346(3) 0.0978(13) 0.24(2) Uani 0.20 1 d PDU G 6
Cl34 Cl -0.0068(13) 0.3428(17) 0.1279(12) 0.123(9) Uani 0.20 1 d PDU G 6
C168 C 0.0533(17) 0.385(2) 0.1426(8) 0.08(2) Uani 0.20 1 d PDU G 6
H203 H 0.0308 0.4358 0.1279 0.098 Uiso 0.20 1 calc PR G 6
C169 C 0.0237(19) 0.6261(18) 0.9761(15) 0.042(8) Uiso 0.315(18) 1 d PDU A 4
H205 H 0.0438 0.5851 0.9471 0.063 Uiso 0.315(18) 1 calc PR A 4
H206 H 0.0277 0.6683 0.9535 0.063 Uiso 0.315(18) 1 calc PR A 4
H207 H -0.0292 0.6356 0.9918 0.063 Uiso 0.315(18) 1 calc PR A 4
C170 C 0.0712(11) 0.6085(14) 1.0358(12) 0.040(4) Uani 0.32 1 d PDU A 4
C171 C 0.052(3) 0.545(2) 1.074(2) 0.057(13) Uani 0.315(18) 1 d PDU A 4
H208 H 0.0756 0.5005 1.0494 0.085 Uiso 0.315(18) 1 calc PR A 4
H209 H -0.0025 0.5579 1.0818 0.085 Uiso 0.315(18) 1 calc PR A 4
H210 H 0.0713 0.5372 1.1153 0.085 Uiso 0.315(18) 1 calc PR A 4
C172 C 0.030(4) 0.678(2) 1.0818(19) 0.054(6) Uani 0.32 1 d PDU A 4
H211 H 0.0342 0.7201 1.0594 0.082 Uiso 0.315(18) 1 calc PR A 4
H212 H 0.0541 0.6700 1.1203 0.082 Uiso 0.315(18) 1 calc PR A 4
H213 H -0.0231 0.6855 1.0935 0.082 Uiso 0.315(18) 1 calc PR A 4

loop_
_atom_site_aniso_label
_atom_site_aniso_U_11
_atom_site_aniso_U_22
_atom_site_aniso_U_33
_atom_site_aniso_U_23
_atom_site_aniso_U_13
_atom_site_aniso_U_12
C1 0.009(3) 0.012(4) 0.010(3) -0.004(3) 0.000(3) -0.005(3)
C2 0.004(3) 0.010(4) 0.023(4) 0.001(3) -0.005(3) -0.003(3)
C3 0.014(3) 0.009(4) 0.012(3) 0.002(3) -0.005(3) -0.002(3)
C4 0.013(3) 0.011(4) 0.011(3) -0.001(3) -0.006(3) -0.006(3)
C5 0.011(3) 0.016(4) 0.015(4) 0.000(3) -0.006(3) -0.006(3)
C6 0.016(4) 0.014(4) 0.016(4) -0.002(3) -0.005(3) -0.007(3)
C7 0.018(4) 0.011(4) 0.027(4) -0.001(3) -0.010(3) 0.001(3)
C8 0.020(4) 0.011(4) 0.025(4) -0.004(3) -0.007(3) 0.000(3)
C9 0.011(3) 0.012(4) 0.019(4) -0.003(3) -0.001(3) 0.000(3)
C10 0.013(4) 0.014(4) 0.015(4) -0.006(3) 0.001(3) -0.004(3)
C11 0.020(4) 0.015(4) 0.011(4) -0.004(3) 0.000(3) -0.008(3)
C12 0.033(5) 0.021(5) 0.012(4) -0.006(3) -0.005(3) -0.003(4)
C13 0.031(5) 0.016(4) 0.013(4) -0.002(3) -0.012(3) -0.003(3)
C14 0.020(4) 0.017(4) 0.010(3) -0.001(3) -0.004(3) -0.009(3)
C15 0.013(4) 0.020(4) 0.012(4) 0.001(3) -0.007(3) -0.005(3)
C16 0.012(3) 0.014(4) 0.016(4) -0.007(3) -0.003(3) -0.004(3)
C17 0.012(3) 0.006(4) 0.019(4) 0.000(3) -0.006(3) -0.006(3)
C18 0.014(3) 0.012(4) 0.007(3) 0.003(3) -0.005(3) -0.006(3)
C19 0.010(3) 0.008(4) 0.012(3) -0.001(3) -0.002(3) -0.006(3)
C20 0.014(4) 0.013(4) 0.012(3) -0.004(3) -0.001(3) -0.005(3)
C21 0.0071(14) 0.0117(16) 0.0085(15) 0.0004(13) -0.0034(12) -0.0041(12)
C22 0.0077(14) 0.0122(16) 0.0090(15) 0.0006(13) -0.0037(12) -0.0031(12)
C23 0.0075(14) 0.0126(16) 0.0090(15) 0.0008(13) -0.0035(12) -0.0030(12)
C24 0.0069(14) 0.0125(16) 0.0090(14) 0.0011(12) -0.0034(11) -0.0034(12)
C25 0.0070(16) 0.0132(18) 0.0100(16) 0.0024(14) -0.0029(14) -0.0027(14)
C26 0.006(3) 0.015(4) 0.013(3) 0.001(3) -0.003(3) -0.007(3)
C27 0.007(3) 0.017(4) 0.020(4) 0.002(3) -0.001(3) -0.004(3)
C28 0.005(3) 0.021(4) 0.018(4) -0.003(3) 0.004(3) -0.007(3)
C29 0.007(3) 0.013(4) 0.012(3) 0.000(3) -0.003(3) -0.004(3)
C30 0.010(3) 0.012(4) 0.009(3) -0.002(3) 0.002(3) -0.006(3)
C31 0.011(3) 0.014(4) 0.012(3) -0.004(3) 0.002(3) -0.009(3)
C32 0.017(4) 0.025(4) 0.007(3) 0.001(3) -0.002(3) -0.010(3)
C33 0.016(4) 0.014(4) 0.015(4) 0.005(3) -0.008(3) -0.004(3)
C34 0.011(3) 0.009(4) 0.018(4) 0.004(3) -0.001(3) -0.005(3)
C35 0.015(4) 0.015(4) 0.010(3) -0.004(3) -0.004(3) -0.008(3)
C36 0.009(3) 0.012(4) 0.013(3) 0.003(3) -0.003(3) -0.008(3)
C37 0.005(3) 0.013(4) 0.013(3) -0.001(3) -0.002(3) -0.005(3)
C38 0.007(3) 0.017(4) 0.007(3) -0.001(3) -0.005(3) -0.003(3)
C39 0.008(3) 0.009(4) 0.007(3) -0.004(3) 0.000(3) -0.001(3)
C40 0.007(3) 0.014(4) 0.010(3) -0.005(3) 0.003(3) -0.005(3)
C41 0.020(4) 0.017(4) 0.019(4) -0.003(3) -0.008(3) -0.002(3)
C42 0.020(4) 0.011(4) 0.023(4) -0.004(3) -0.014(3) -0.004(3)
C43 0.023(4) 0.013(4) 0.020(4) 0.003(3) -0.008(3) -0.006(3)
C44 0.021(4) 0.013(4) 0.019(4) -0.001(3) -0.011(3) 0.000(3)
C45 0.014(4) 0.015(4) 0.023(4) -0.003(3) -0.004(3) -0.003(3)
C46 0.012(3) 0.011(4) 0.016(4) -0.001(3) -0.004(3) -0.003(3)
C47 0.028(4) 0.012(4) 0.029(5) 0.004(3) -0.016(4) -0.009(3)
C48 0.030(5) 0.038(6) 0.037(5) 0.010(4) -0.010(4) -0.018(4)
C49 0.055(7) 0.022(5) 0.058(7) 0.017(5) -0.036(5) -0.025(5)
C50 0.052(6) 0.022(5) 0.041(6) -0.004(4) -0.007(5) -0.021(5)
C51 0.013(4) 0.023(5) 0.026(4) 0.000(4) -0.009(3) -0.002(3)
C52 0.028(5) 0.046(6) 0.031(5) -0.004(4) -0.016(4) -0.013(4)
C53 0.020(5) 0.046(7) 0.042(6) -0.011(5) -0.008(4) 0.003(4)
C54 0.014(4) 0.036(6) 0.047(6) -0.001(4) -0.015(4) -0.006(4)
C55 0.022(4) 0.011(4) 0.016(4) -0.001(3) 0.000(3) 0.000(3)
C56 0.028(5) 0.020(5) 0.047(6) -0.007(4) 0.008(4) -0.013(4)
C57 0.043(6) 0.028(6) 0.071(8) -0.025(5) 0.037(6) -0.017(5)
C58 0.038(2) 0.036(2) 0.036(2) -0.0009(10) -0.0042(10) -0.0141(13)
C59 0.052(6) 0.017(5) 0.019(4) 0.000(3) -0.005(4) -0.011(4)
C60 0.031(4) 0.014(4) 0.013(4) -0.003(3) -0.004(3) -0.006(3)
C61 0.041(7) 0.038(7) 0.033(8) -0.010(7) 0.026(7) -0.015(6)
C65 0.087(9) 0.025(5) 0.022(5) 0.001(4) -0.024(5) -0.028(6)
C66 0.077(8) 0.025(5) 0.033(5) 0.003(4) -0.028(5) -0.028(5)
C67 0.145(14) 0.038(7) 0.026(6) 0.006(5) -0.041(7) -0.036(8)
C68 0.068(8) 0.037(7) 0.074(9) 0.003(6) -0.046(7) -0.025(6)
C69 0.021(4) 0.008(4) 0.015(4) -0.001(3) -0.013(3) -0.004(3)
C70 0.017(4) 0.019(4) 0.011(4) -0.003(3) -0.006(3) -0.002(3)
C71 0.017(4) 0.018(4) 0.015(4) 0.000(3) -0.010(3) -0.003(3)
C72 0.015(4) 0.022(4) 0.023(4) -0.001(3) -0.009(3) -0.005(3)
C73 0.018(4) 0.009(4) 0.032(5) 0.001(3) -0.014(3) -0.005(3)
C74 0.018(4) 0.018(4) 0.011(3) -0.003(3) -0.006(3) -0.006(3)
C75 0.024(4) 0.041(6) 0.019(4) 0.011(4) -0.008(3) -0.009(4)
C76 0.29(3) 0.149(18) 0.044(8) 0.051(10) -0.057(13) -0.19(2)
C77 0.071(9) 0.091(11) 0.022(6) -0.006(6) -0.009(6) 0.006(8)
C78 0.048(7) 0.128(14) 0.022(6) 0.020(7) -0.020(5) -0.021(8)
C79 0.021(4) 0.030(5) 0.025(5) -0.008(4) 0.001(3) -0.002(4)
C80 0.023(5) 0.050(7) 0.055(7) 0.006(5) 0.010(5) -0.012(5)
C81 0.021(5) 0.046(6) 0.030(5) -0.003(5) -0.002(4) 0.009(4)
C82 0.033(6) 0.057(7) 0.027(5) -0.009(5) 0.002(4) 0.006(5)
C83 0.004(3) 0.018(3) 0.009(3) -0.002(3) -0.003(2) -0.005(3)
C84 0.010(3) 0.016(3) 0.012(3) -0.002(3) -0.002(3) -0.004(3)
C85 0.007(3) 0.015(3) 0.014(3) -0.001(3) -0.003(3) 0.002(3)
C86 0.0109(16) 0.0126(16) 0.0114(16) -0.0002(10) -0.0023(10) -0.0041(10)
C87 0.007(3) 0.018(4) 0.015(3) -0.003(3) -0.001(3) -0.004(3)
C88 0.008(3) 0.016(3) 0.014(3) -0.001(3) -0.004(3) -0.001(3)
C89 0.015(4) 0.018(4) 0.016(4) 0.001(3) -0.007(3) -0.006(3)
C90 0.046(6) 0.038(7) 0.076(8) 0.031(6) -0.032(6) -0.027(5)
C91 0.150(14) 0.022(6) 0.030(6) 0.014(5) -0.046(8) -0.021(7)
C92 0.041(6) 0.021(6) 0.068(8) 0.012(5) 0.014(6) 0.008(5)
C93 0.014(4) 0.019(4) 0.024(4) 0.001(3) -0.008(3) -0.011(3)
C94 0.024(4) 0.019(5) 0.039(5) -0.002(4) -0.014(4) -0.007(4)
C95 0.024(4) 0.044(6) 0.031(5) 0.006(4) -0.006(4) -0.029(4)
C96 0.019(4) 0.030(5) 0.029(5) -0.003(4) -0.015(4) -0.011(4)
C97 0.007(3) 0.017(4) 0.012(4) 0.000(3) 0.002(3) -0.004(3)
C98 0.010(3) 0.017(4) 0.012(3) -0.003(3) -0.001(3) -0.006(3)
C99 0.012(4) 0.026(5) 0.015(4) -0.006(3) -0.006(3) -0.002(3)
C100 0.011(4) 0.029(5) 0.008(3) 0.000(3) 0.002(3) -0.003(3)
C101 0.012(4) 0.024(5) 0.022(4) 0.005(3) 0.001(3) -0.005(3)
C102 0.014(4) 0.018(4) 0.018(4) -0.003(3) 0.001(3) -0.006(3)
C103 0.019(4) 0.025(5) 0.017(4) -0.007(3) 0.003(3) -0.001(3)
C104 0.056(11) 0.038(10) 0.027(8) -0.012(7) -0.012(8) -0.011(8)
C105 0.029(8) 0.022(8) 0.040(9) -0.008(7) -0.004(7) -0.001(6)
C106 0.048(10) 0.012(8) 0.047(10) -0.009(7) 0.002(8) -0.013(7)
C107 0.027(5) 0.036(6) 0.020(4) 0.003(4) 0.012(4) -0.012(4)
C108 0.120(14) 0.029(7) 0.120(14) -0.007(8) 0.090(12) -0.033(8)
C109 0.057(7) 0.079(9) 0.042(6) 0.047(6) -0.023(6) -0.037(7)
C110 0.037(6) 0.072(8) 0.031(5) 0.013(5) -0.005(4) -0.035(6)
C111 0.013(4) 0.015(4) 0.008(3) 0.002(3) -0.001(3) -0.002(3)
C112 0.018(4) 0.015(4) 0.009(3) 0.002(3) 0.001(3) -0.002(3)
C113 0.016(4) 0.024(5) 0.014(4) 0.003(3) 0.000(3) 0.002(3)
C114 0.019(4) 0.016(4) 0.030(5) 0.005(4) 0.001(3) 0.009(3)
C115 0.036(5) 0.019(5) 0.023(4) 0.006(4) 0.004(4) -0.008(4)
C116 0.016(4) 0.019(4) 0.020(4) -0.004(3) 0.001(3) -0.003(3)
C117 0.036(5) 0.026(5) 0.017(4) 0.007(4) -0.008(4) 0.007(4)
C118 0.042(6) 0.032(6) 0.031(5) 0.006(4) -0.023(4) 0.000(4)
C119 0.112(11) 0.049(8) 0.035(6) 0.011(5) -0.051(7) -0.027(7)
C120 0.047(7) 0.127(13) 0.010(5) 0.007(6) -0.002(5) 0.024(8)
C121 0.046(5) 0.033(5) 0.044(5) -0.010(4) 0.002(4) 0.001(4)
C122 0.055(7) 0.039(6) 0.046(7) -0.004(5) -0.005(6) -0.014(5)
C123 0.054(7) 0.016(6) 0.039(7) -0.008(5) -0.021(6) -0.005(5)
C124 0.059(8) 0.050(8) 0.064(9) -0.016(7) 0.008(7) -0.017(7)
C125 0.0306(18) 0.0162(17) 0.0276(18) -0.0061(15) 0.0060(15) -0.0122(15)
C126 0.0310(18) 0.0158(17) 0.0278(18) -0.0068(15) 0.0054(15) -0.0124(15)
C127 0.0311(18) 0.0149(17) 0.0273(18) -0.0071(15) 0.0052(15) -0.0120(15)
C128 0.0315(18) 0.0148(17) 0.0271(18) -0.0060(15) 0.0063(15) -0.0107(15)
C129 0.0322(18) 0.0158(18) 0.0272(18) -0.0046(15) 0.0071(15) -0.0093(15)
C130 0.0321(18) 0.0162(18) 0.0271(18) -0.0041(15) 0.0074(15) -0.0091(15)
C131 0.0311(18) 0.0159(18) 0.0266(18) -0.0043(15) 0.0073(15) -0.0105(15)
C132 0.0304(18) 0.0159(17) 0.0268(18) -0.0052(15) 0.0068(15) -0.0118(15)
C133 0.0183(16) 0.0250(18) 0.0257(17) -0.0036(15) 0.0018(14) -0.0121(14)
C134 0.0190(16) 0.0245(18) 0.0258(17) -0.0046(15) 0.0011(14) -0.0120(14)
C135 0.0184(16) 0.0244(18) 0.0252(17) -0.0055(15) -0.0003(14) -0.0124(14)
C136 0.0176(16) 0.0249(18) 0.0250(17) -0.0059(15) -0.0011(14) -0.0124(14)
C137 0.0171(16) 0.0258(18) 0.0255(17) -0.0053(15) -0.0009(14) -0.0119(14)
C138 0.0166(16) 0.0261(18) 0.0257(17) -0.0045(15) -0.0001(14) -0.0116(14)
C139 0.0162(16) 0.0257(18) 0.0254(17) -0.0035(15) 0.0012(14) -0.0118(14)
C140 0.0168(16) 0.0254(18) 0.0253(17) -0.0030(15) 0.0018(14) -0.0120(14)
C141 0.017(5) 0.052(7) 0.051(7) 0.004(5) 0.000(4) -0.002(4)
C142 0.036(6) 0.079(10) 0.068(9) 0.006(7) 0.011(6) -0.033(7)
C144 0.036(5) 0.036(6) 0.036(5) 0.009(4) -0.006(4) -0.021(5)
C145 0.090(10) 0.050(8) 0.056(8) -0.017(6) 0.022(7) -0.051(8)
C146 0.083(11) 0.084(11) 0.066(9) 0.029(8) -0.006(8) -0.042(9)
N1 0.011(3) 0.007(3) 0.013(3) 0.001(2) -0.003(2) -0.004(2)
N2 0.013(3) 0.008(3) 0.016(3) -0.004(2) -0.006(2) -0.001(2)
N3 0.012(3) 0.012(3) 0.013(3) 0.000(2) -0.003(2) 0.000(2)
N4 0.012(3) 0.007(3) 0.011(3) -0.002(2) -0.008(2) -0.002(2)
N5 0.0063(14) 0.0114(16) 0.0080(14) 0.0005(12) -0.0034(12) -0.0049(12)
N6 0.010(3) 0.013(3) 0.009(3) 0.001(2) -0.001(2) -0.006(2)
N7 0.007(3) 0.016(3) 0.007(3) -0.002(2) 0.000(2) -0.007(2)
N8 0.011(3) 0.013(3) 0.009(3) 0.001(2) -0.003(2) -0.008(2)
Cl1 0.0424(15) 0.063(2) 0.0484(16) 0.0034(14) -0.0026(12) -0.0043(13)
Cl2 0.0303(13) 0.075(2) 0.0585(18) 0.0265(16) -0.0029(12) 0.0020(13)
Cl3 0.0194(11) 0.0611(18) 0.0463(14) 0.0041(12) 0.0008(10) -0.0062(11)
Cl4 0.069(2) 0.101(3) 0.074(2) -0.049(2) 0.0063(18) -0.036(2)
Cl5 0.060(2) 0.094(3) 0.134(4) 0.032(3) 0.003(2) -0.031(2)
Cl6 0.083(2) 0.096(3) 0.060(2) -0.0210(19) 0.0104(17) -0.059(2)
C143 0.057(12) 0.027(10) 0.033(9) 0.005(7) -0.028(8) -0.015(8)
Cl7 0.080(4) 0.088(4) 0.035(2) 0.012(2) -0.023(2) -0.053(3)
Cl8 0.075(4) 0.051(3) 0.131(6) 0.010(3) -0.074(4) -0.012(3)
Cl9 0.046(2) 0.036(2) 0.057(3) -0.015(2) -0.001(2) -0.0137(19)
Cl10 0.0672(18) 0.0368(15) 0.0441(15) 0.0013(12) 0.0178(13) -0.0218(13)
Cl11 0.0537(17) 0.0506(18) 0.0596(18) 0.0145(14) -0.0239(14) -0.0110(14)
Cl12 0.0662(18) 0.0542(17) 0.0319(13) 0.0055(12) 0.0012(12) -0.0281(14)
Cl13 0.097(3) 0.074(2) 0.091(3) -0.052(2) 0.058(2) -0.068(2)
Cl14 0.082(2) 0.0455(19) 0.100(3) -0.0217(18) 0.025(2) -0.0351(17)
Cl15 0.131(4) 0.087(3) 0.073(2) 0.002(2) -0.007(2) -0.075(3)
Cl16 0.096(3) 0.085(3) 0.102(3) 0.015(2) -0.014(2) -0.063(2)
Cl17 0.092(3) 0.092(3) 0.140(5) -0.023(3) -0.024(3) -0.026(3)
Cl18 0.224(7) 0.093(4) 0.068(3) -0.016(2) 0.026(3) -0.078(4)
Pt1 0.00439(14) 0.01071(16) 0.00879(14) -0.00206(11) -0.00093(10) -0.00322(11)
Pt2 0.00897(14) 0.00760(16) 0.00784(14) -0.00072(11) 0.00019(10) -0.00257(11)
Ni1 0.0044(5) 0.0118(6) 0.0069(5) -0.0001(5) -0.0010(4) -0.0032(5)
Ni2 0.0124(6) 0.0085(6) 0.0094(6) -0.0015(5) -0.0054(5) -0.0017(5)
Cl19 0.097(7) 0.135(10) 0.107(8) 0.036(7) 0.005(6) 0.024(7)
Cl20 0.136(10) 0.176(13) 0.076(7) 0.013(7) 0.024(6) 0.028(9)
Cl21 0.46(3) 0.081(8) 0.168(13) 0.028(8) -0.191(18) -0.101(14)
C150 0.10(3) 0.09(2) 0.057(18) -0.020(16) -0.032(17) -0.02(2)
C151 0.043(10) 0.040(8) 0.061(14) -0.011(10) 0.007(12) 0.001(6)
C152 0.027(9) 0.085(17) 0.088(19) -0.039(14) 0.020(12) -0.017(10)
C153 0.046(11) 0.102(17) 0.050(11) 0.007(11) 0.012(8) -0.019(11)
C154 0.043(7) 0.043(7) 0.043(7) -0.0001(10) -0.0060(14) -0.016(3)
C157 0.055(7) 0.039(6) 0.046(7) -0.004(5) -0.005(6) -0.014(5)
Cl25 0.187(14) 0.132(11) 0.149(12) 0.004(9) -0.063(11) -0.078(10)
Cl26 0.172(13) 0.131(12) 0.217(15) -0.005(11) -0.093(12) -0.086(11)
Cl27 0.148(13) 0.107(12) 0.173(15) 0.029(10) -0.075(11) -0.071(10)
C166 0.11(2) 0.10(2) 0.11(2) 0.015(17) -0.030(17) -0.041(17)
Cl31 0.137(8) 0.096(7) 0.308(15) -0.009(9) -0.081(10) -0.064(6)
Cl29 0.186(10) 0.102(7) 0.135(8) 0.009(6) 0.001(7) -0.042(7)
Cl30 0.111(6) 0.124(7) 0.140(7) -0.048(6) -0.082(6) 0.042(5)
C167 0.15(2) 0.14(2) 0.12(2) 0.022(17) -0.037(16) -0.023(16)
Cl32 0.073(8) 0.060(8) 0.038(6) 0.037(6) -0.045(6) -0.054(7)
Cl33 0.24(3) 0.21(3) 0.24(3) 0.041(19) -0.004(19) -0.077(19)
Cl34 0.093(13) 0.186(19) 0.111(14) -0.046(13) -0.058(11) -0.054(12)
C168 0.09(3) 0.07(3) 0.07(3) 0.017(18) -0.008(19) -0.017(19)
C170 0.041(7) 0.038(7) 0.033(8) -0.010(7) 0.026(7) -0.015(6)
C171 0.06(3) 0.05(2) 0.06(3) -0.012(19) 0.04(2) -0.035(19)
C172 0.043(10) 0.040(8) 0.061(14) -0.011(10) 0.007(12) 0.001(6)

loop_
_atom_type_symbol
_atom_type_description
_atom_type_scat_dispersion_real
_atom_type_scat_dispersion_imag
_atom_type_scat_source
C C 0.0181 0.0091 'International Tables Vol C Tables 4.2.6.8 and 6.1.1.4'
H H 0.0000 0.0000 'International Tables Vol C Tables 4.2.6.8 and 6.1.1.4'
N N 0.0311 0.0180 'International Tables Vol C Tables 4.2.6.8 and 6.1.1.4'
Ni Ni -3.0029 0.5091 'International Tables Vol C Tables 4.2.6.8 and 6.1.1.4'
Pt Pt -4.5932 6.9264 'International Tables Vol C Tables 4.2.6.8 and 6.1.1.4'
Cl Cl 0.3639 0.7018 'International Tables Vol C Tables 4.2.6.8 and 6.1.1.4'
O O 0.0492 0.0322 'International Tables Vol C Tables 4.2.6.8 and 6.1.1.4'

loop_
_geom_angle_atom_site_label_1
_geom_angle_atom_site_label_2
_geom_angle_atom_site_label_3
_geom_angle
C20 C1 N1 123.6(6)
C20 C1 C2 124.8(7)
N1 C1 C2 110.6(6)
C3 C2 C1 106.1(6)
C3 C2 Pt1 126.8(6)
C1 C2 Pt1 127.1(5)
C2 C3 C4 108.2(6)
C2 C3 H1 125.9
C4 C3 H1 125.9
C5 C4 N1 125.2(6)
C5 C4 C3 125.6(7)
N1 C4 C3 108.9(6)
C4 C5 C6 120.4(7)
C4 C5 C41 123.1(7)
C6 C5 C41 116.3(7)
N2 C6 C5 125.8(7)
N2 C6 C7 109.8(6)
C5 C6 C7 123.8(7)
C8 C7 C6 107.6(7)
C8 C7 H2 126.2
C6 C7 H2 126.2
C7 C8 C9 107.3(7)
C7 C8 H3 126.3
C9 C8 H3 126.3
N2 C9 C10 124.8(7)
N2 C9 C8 109.4(7)
C10 C9 C8 125.2(7)
C11 C10 C9 121.8(7)
C11 C10 C55 120.1(7)
C9 C10 C55 117.4(7)
C10 C11 N3 125.5(7)
C10 C11 C12 124.3(7)
N3 C11 C12 109.7(7)
C13 C12 C11 107.6(7)
C13 C12 H4 126.2
C11 C12 H4 126.2
C12 C13 C14 107.2(7)
C12 C13 H5 126.4
C14 C13 H5 126.4
N3 C14 C15 125.0(7)
N3 C14 C13 109.9(7)
C15 C14 C13 125.1(7)
C14 C15 C16 121.4(7)
C14 C15 C69 120.3(6)
C16 C15 C69 117.9(7)
N4 C16 C15 124.2(7)
N4 C16 C17 109.8(6)
C15 C16 C17 125.5(7)
C18 C17 C16 107.9(6)
C18 C17 H6 126.1
C16 C17 H6 126.1
C17 C18 C19 106.0(6)
C17 C18 Pt2 128.7(6)
C19 C18 Pt2 125.3(5)
N4 C19 C20 123.6(6)
N4 C19 C18 111.0(6)
C20 C19 C18 125.1(6)
C1 C20 C19 124.3(7)
C1 C20 H7 117.9
C19 C20 H7 117.9
N5 C21 C40 124.7(6)
N5 C21 C22 111.4(6)
C40 C21 C22 123.3(6)
C23 C22 C21 105.1(6)
C23 C22 Pt2 127.0(5)
C21 C22 Pt2 127.8(5)
C22 C23 C24 108.2(6)
C22 C23 H8 125.9
C24 C23 H8 125.9
N5 C24 C25 122.9(6)
N5 C24 C23 109.8(6)
C25 C24 C23 126.9(6)
C24 C25 C26 122.4(6)
C24 C25 C83 119.8(6)
C26 C25 C83 117.7(6)
N6 C26 C25 125.0(6)
N6 C26 C27 109.7(6)
C25 C26 C27 124.9(6)
C28 C27 C26 107.0(6)
C28 C27 H9 126.5
C26 C27 H9 126.5
C27 C28 C29 107.6(6)
C27 C28 H10 126.2
C29 C28 H10 126.2
N6 C29 C30 125.7(6)
N6 C29 C28 110.1(6)
C30 C29 C28 123.4(6)
C31 C30 C29 120.9(6)
C31 C30 C97 120.1(6)
C29 C30 C97 118.8(6)
C30 C31 N7 124.7(7)
C30 C31 C32 124.8(7)
N7 C31 C32 110.2(6)
C33 C32 C31 107.0(6)
C33 C32 H11 126.5
C31 C32 H11 126.5
C32 C33 C34 107.6(7)
C32 C33 H12 126.2
C34 C33 H12 126.2
N7 C34 C35 124.1(7)
N7 C34 C33 110.6(6)
C35 C34 C33 124.6(7)
C36 C35 C34 122.0(7)
C36 C35 C111 119.1(6)
C34 C35 C111 118.6(6)
N8 C36 C35 125.1(6)
N8 C36 C37 109.7(6)
C35 C36 C37 124.9(7)
C38 C37 C36 108.6(6)
C38 C37 H13 125.7
C36 C37 H13 125.7
C37 C38 C39 104.9(6)
C37 C38 Pt1 129.4(5)
C39 C38 Pt1 125.7(5)
N8 C39 C40 124.4(6)
N8 C39 C38 111.4(6)
C40 C39 C38 123.8(6)
C39 C40 C21 123.0(6)
C39 C40 H14 118.5
C21 C40 H14 118.5
C42 C41 C46 119.9(7)
C42 C41 C5 118.7(7)
C46 C41 C5 120.9(7)
C41 C42 C43 122.0(7)
C41 C42 H15 119.0
C43 C42 H15 119.0
C44 C43 C42 116.9(7)
C44 C43 C47 123.1(7)
C42 C43 C47 119.7(7)
C43 C44 C45 122.8(7)
C43 C44 H16 118.6
C45 C44 H16 118.6
C46 C45 C44 117.8(7)
C46 C45 C51 122.3(7)
C44 C45 C51 119.9(7)
C45 C46 C41 120.6(7)
C45 C46 H17 119.7
C41 C46 H17 119.7
C49 C47 C43 112.4(7)
C49 C47 C48 108.7(8)
C43 C47 C48 111.1(7)
C49 C47 C50 108.3(8)
C43 C47 C50 107.7(7)
C48 C47 C50 108.5(7)
C47 C48 H57 109.5
C47 C48 H58 109.5
H57 C48 H58 109.5
C47 C48 H59 109.5
H57 C48 H59 109.5
H58 C48 H59 109.5
C47 C49 H60 109.5
C47 C49 H61 109.5
H60 C49 H61 109.5
C47 C49 H62 109.5
H60 C49 H62 109.5
H61 C49 H62 109.5
C47 C50 H63 109.5
C47 C50 H64 109.5
H63 C50 H64 109.5
C47 C50 H65 109.5
H63 C50 H65 109.5
H64 C50 H65 109.5
C45 C51 C52 111.0(7)
C45 C51 C53 109.8(7)
C52 C51 C53 108.2(8)
C45 C51 C54 112.4(7)
C52 C51 C54 107.1(7)
C53 C51 C54 108.1(8)
C51 C52 H66 109.5
C51 C52 H67 109.5
H66 C52 H67 109.5
C51 C52 H68 109.5
H66 C52 H68 109.5
H67 C52 H68 109.5
C51 C53 H69 109.5
C51 C53 H70 109.5
H69 C53 H70 109.5
C51 C53 H71 109.5
H69 C53 H71 109.5
H70 C53 H71 109.5
C51 C54 H72 109.5
C51 C54 H73 109.5
H72 C54 H73 109.5
C51 C54 H74 109.5
H72 C54 H74 109.5
H73 C54 H74 109.5
C56 C55 C60 118.6(8)
C56 C55 C10 121.6(8)
C60 C55 C10 119.8(7)
C55 C56 C57 122.1(9)
C55 C56 H18 119.0
C57 C56 H18 119.0
C56 C57 C58 116.5(9)
C56 C57 C61 126.7(10)
C58 C57 C61 116.1(10)
C56 C57 C170 109.3(13)
C58 C57 C170 131.3(13)
C61 C57 C170 29.1(9)
C59 C58 C57 122.4(9)
C59 C58 H19 118.8
C57 C58 H19 118.8
C58 C59 C60 118.4(9)
C58 C59 C65 121.1(9)
C60 C59 C65 120.6(9)
C59 C60 C55 122.1(8)
C59 C60 H20 118.9
C55 C60 H20 118.9
C151 C61 C153 109.4(10)
C151 C61 C57 106.8(13)
C153 C61 C57 114.8(13)
C151 C61 C152 108.2(12)
C153 C61 C152 108.3(11)
C57 C61 C152 109.1(13)
C67 C65 C68 107.7(10)
C67 C65 C59 110.7(10)
C68 C65 C59 112.0(8)
C67 C65 C66 109.2(8)
C68 C65 C66 109.6(10)
C59 C65 C66 107.5(8)
C65 C66 H75 109.5
C65 C66 H76 109.5
H75 C66 H76 109.5
C65 C66 H77 109.5
H75 C66 H77 109.5
H76 C66 H77 109.5
C65 C67 H78 109.5
C65 C67 H79 109.5
H78 C67 H79 109.5
C65 C67 H80 109.5
H78 C67 H80 109.5
H79 C67 H80 109.5
C65 C68 H81 109.5
C65 C68 H82 109.5
H81 C68 H82 109.5
C65 C68 H83 109.5
H81 C68 H83 109.5
H82 C68 H83 109.5
C74 C69 C70 118.2(7)
C74 C69 C15 121.3(7)
C70 C69 C15 120.5(7)
C71 C70 C69 120.3(7)
C71 C70 H21 119.8
C69 C70 H21 119.8
C72 C71 C70 118.3(7)
C72 C71 C75 123.3(7)
C70 C71 C75 118.4(7)
C73 C72 C71 122.3(7)
C73 C72 H22 118.8
C71 C72 H22 118.8
C72 C73 C74 118.7(8)
C72 C73 C79 122.4(7)
C74 C73 C79 118.8(7)
C73 C74 C69 121.9(7)
C73 C74 H23 119.1
C69 C74 H23 119.1
C76 C75 C78 111.6(13)
C76 C75 C71 110.4(9)
C78 C75 C71 112.2(8)
C76 C75 C77 109.4(13)
C78 C75 C77 104.2(10)
C71 C75 C77 108.9(8)
C75 C76 H84 109.5
C75 C76 H85 109.5
H84 C76 H85 109.5
C75 C76 H86 109.5
H84 C76 H86 109.5
H85 C76 H86 109.5
C75 C77 H87 109.5
C75 C77 H88 109.5
H87 C77 H88 109.5
C75 C77 H89 109.5
H87 C77 H89 109.5
H88 C77 H89 109.5
C75 C78 H196 109.5
C75 C78 H197 109.5
H196 C78 H197 109.5
C75 C78 H198 109.5
H196 C78 H198 109.5
H197 C78 H198 109.5
C82 C79 C81 108.1(8)
C82 C79 C73 111.0(8)
C81 C79 C73 112.1(8)
C82 C79 C80 108.5(9)
C81 C79 C80 108.4(8)
C73 C79 C80 108.7(7)
C79 C80 H93 109.5
C79 C80 H94 109.5
H93 C80 H94 109.5
C79 C80 H95 109.5
H93 C80 H95 109.5
H94 C80 H95 109.5
C79 C81 H96 109.5
C79 C81 H97 109.5
H96 C81 H97 109.5
C79 C81 H98 109.5
H96 C81 H98 109.5
H97 C81 H98 109.5
C79 C82 H99 109.5
C79 C82 H100 109.5
H99 C82 H100 109.5
C79 C82 H101 109.5
H99 C82 H101 109.5
H100 C82 H101 109.5
C88 C83 C84 119.7(6)
C88 C83 C25 117.7(7)
C84 C83 C25 122.6(6)
C83 C84 C85 121.4(7)
C83 C84 H24 119.3
C85 C84 H24 119.3
C84 C85 C86 116.9(7)
C84 C85 C89 122.5(7)
C86 C85 C89 120.5(6)
C87 C86 C85 122.9(7)
C87 C86 H25 118.5
C85 C86 H25 118.5
C86 C87 C88 117.9(7)
C86 C87 C93 124.4(6)
C88 C87 C93 117.7(7)
C83 C88 C87 121.1(7)
C83 C88 H26 119.4
C87 C88 H26 119.4
C91 C89 C85 111.6(7)
C91 C89 C92 107.2(9)
C85 C89 C92 110.3(7)
C91 C89 C90 108.8(9)
C85 C89 C90 112.5(7)
C92 C89 C90 106.1(9)
C89 C90 H102 109.5
C89 C90 H103 109.5
H102 C90 H103 109.5
C89 C90 H104 109.5
H102 C90 H104 109.5
H103 C90 H104 109.5
C89 C91 H105 109.5
C89 C91 H106 109.5
H105 C91 H106 109.5
C89 C91 H107 109.5
H105 C91 H107 109.5
H106 C91 H107 109.5
C89 C92 H108 109.5
C89 C92 H109 109.5
H108 C92 H109 109.5
C89 C92 H110 109.5
H108 C92 H110 109.5
H109 C92 H110 109.5
C96 C93 C95 108.5(6)
C96 C93 C94 108.7(7)
C95 C93 C94 109.0(7)
C96 C93 C87 112.2(7)
C95 C93 C87 108.7(6)
C94 C93 C87 109.8(6)
C93 C94 H111 109.5
C93 C94 H112 109.5
H111 C94 H112 109.5
C93 C94 H113 109.5
H111 C94 H113 109.5
H112 C94 H113 109.5
C93 C95 H114 109.5
C93 C95 H115 109.5
H114 C95 H115 109.5
C93 C95 H116 109.5
H114 C95 H116 109.5
H115 C95 H116 109.5
C93 C96 H117 109.5
C93 C96 H118 109.5
H117 C96 H118 109.5
C93 C96 H119 109.5
H117 C96 H119 109.5
H118 C96 H119 109.5
C98 C97 C102 119.1(7)
C98 C97 C30 119.6(7)
C102 C97 C30 121.3(7)
C99 C98 C97 121.4(7)
C99 C98 H27 119.3
C97 C98 H27 119.3
C98 C99 C100 118.0(7)
C98 C99 C103 120.9(7)
C100 C99 C103 121.1(7)
C99 C100 C101 122.7(7)
C99 C100 H28 118.6
C101 C100 H28 118.6
C102 C101 C100 117.4(7)
C102 C101 C107 122.5(8)
C100 C101 C107 120.0(7)
C101 C102 C97 121.3(7)
C101 C102 H29 119.3
C97 C102 H29 119.3
C104 C103 C148 135.6(13)
C104 C103 C149 44.8(12)
C148 C103 C149 109.9(15)
C104 C103 C106 111.3(12)
C148 C103 C106 57.0(12)
C149 C103 C106 135.8(13)
C104 C103 C99 112.3(9)
C148 C103 C99 111.5(11)
C149 C103 C99 111.8(12)
C106 C103 C99 112.1(8)
C104 C103 C147 64.8(12)
C148 C103 C147 107.9(14)
C149 C103 C147 107.4(14)
C106 C103 C147 53.0(12)
C99 C103 C147 108.2(11)
C104 C103 C105 108.1(11)
C148 C103 C105 51.1(11)
C149 C103 C105 65.4(12)
C106 C103 C105 106.4(11)
C99 C103 C105 106.3(8)
C147 C103 C105 144.8(13)
C103 C104 H148 109.5
C103 C104 H149 109.5
C103 C104 H150 109.5
C103 C105 H151 109.5
C103 C105 H152 109.5
C103 C105 H153 109.5
C103 C106 H154 109.5
C103 C106 H155 109.5
C103 C106 H156 109.5
C108 C107 C110 109.4(11)
C108 C107 C101 112.8(8)
C110 C107 C101 110.2(8)
C108 C107 C109 107.4(12)
C110 C107 C109 108.3(8)
C101 C107 C109 108.6(8)
C107 C108 H120 109.5
C107 C108 H121 109.5
H120 C108 H121 109.5
C107 C108 H122 109.5
H120 C108 H122 109.5
H121 C108 H122 109.5
C107 C109 H123 109.5
C107 C109 H124 109.5
H123 C109 H124 109.5
C107 C109 H125 109.5
H123 C109 H125 109.5
H124 C109 H125 109.5
C107 C110 H126 109.5
C107 C110 H127 109.5
H126 C110 H127 109.5
C107 C110 H128 109.5
H126 C110 H128 109.5
H127 C110 H128 109.5
C116 C111 C112 119.6(7)
C116 C111 C35 120.6(7)
C112 C111 C35 119.7(7)
C113 C112 C111 120.8(7)
C113 C112 H30 119.6
C111 C112 H30 119.6
C114 C113 C112 117.6(8)
C114 C113 C117 123.7(7)
C112 C113 C117 118.7(7)
C115 C114 C113 123.3(8)
C115 C114 H31 118.4
C113 C114 H31 118.4
C114 C115 C116 117.7(8)
C114 C115 C121 122.2(8)
C116 C115 C121 120.0(8)
C111 C116 C115 121.0(8)
C111 C116 H32 119.5
C115 C116 H32 119.5
C118 C117 C120 109.4(9)
C118 C117 C113 113.1(8)
C120 C117 C113 107.4(8)
C118 C117 C119 106.4(9)
C120 C117 C119 110.5(11)
C113 C117 C119 110.1(8)
C117 C118 H129 109.5
C117 C118 H130 109.5
H129 C118 H130 109.5
C117 C118 H131 109.5
H129 C118 H131 109.5
H130 C118 H131 109.5
C117 C119 H132 109.5
C117 C119 H133 109.5
H132 C119 H133 109.5
C117 C119 H134 109.5
H132 C119 H134 109.5
H133 C119 H134 109.5
C117 C120 H135 109.5
C117 C120 H136 109.5
H135 C120 H136 109.5
C117 C120 H137 109.5
H135 C120 H137 109.5
H136 C120 H137 109.5
C124 C121 C122 108.3(10)
C124 C121 C115 109.4(11)
C122 C121 C115 115.4(12)
C124 C121 C158 73.3(17)
C122 C121 C158 106(3)
C115 C121 C158 134(4)
C124 C121 C123 105.6(10)
C122 C121 C123 106.5(10)
C115 C121 C123 111.2(9)
C158 C121 C123 34(2)
C124 C121 C157 125.8(16)
C122 C121 C157 19.6(14)
C115 C121 C157 111.2(15)
C158 C121 C157 101(2)
C123 C121 C157 91.6(16)
C124 C121 C154 35.2(11)
C122 C121 C154 80.0(13)
C115 C121 C154 104.7(13)
C158 C121 C154 101(2)
C123 C121 C154 135.3(14)
C157 C121 C154 99.6(16)
C121 C122 H157 109.5
C121 C122 H158 109.5
C121 C122 H159 109.5
C121 C123 H160 109.5
C121 C123 H161 109.5
C121 C123 H162 109.5
C121 C124 H163 109.5
C121 C124 H164 109.5
C121 C124 H165 109.5
C132 C125 C126 114.6(7)
C132 C125 H33 108.6
C126 C125 H33 108.6
C132 C125 H34 108.6
C126 C125 H34 108.6
H33 C125 H34 107.6
C125 C126 C127 115.3(7)
C125 C126 H35 108.4
C127 C126 H35 108.4
C125 C126 H36 108.4
C127 C126 H36 108.4
H35 C126 H36 107.5
C128 C127 C126 124.1(8)
C128 C127 Pt2 71.3(5)
C126 C127 Pt2 108.2(5)
C128 C127 H37 117.9
C126 C127 H37 117.9
Pt2 C127 H37 90.5
C127 C128 C129 125.4(8)
C127 C128 Pt2 73.0(5)
C129 C128 Pt2 106.4(5)
C127 C128 H38 117.3
C129 C128 H38 117.3
Pt2 C128 H38 90.6
C128 C129 C130 115.1(7)
C128 C129 H39 108.5
C130 C129 H39 108.5
C128 C129 H40 108.5
C130 C129 H40 108.5
H39 C129 H40 107.5
C131 C130 C129 114.4(7)
C131 C130 H41 108.7
C129 C130 H41 108.7
C131 C130 H42 108.7
C129 C130 H42 108.7
H41 C130 H42 107.6
C132 C131 C130 124.7(8)
C132 C131 Pt2 72.0(5)
C130 C131 Pt2 110.6(5)
C132 C131 H43 117.6
C130 C131 H43 117.6
Pt2 C131 H43 87.4
C131 C132 C125 126.3(8)
C131 C132 Pt2 72.1(5)
C125 C132 Pt2 105.2(5)
C131 C132 H44 116.9
C125 C132 H44 116.9
Pt2 C132 H44 92.8
C140 C133 C134 113.1(7)
C140 C133 H45 109.0
C134 C133 H45 109.0
C140 C133 H46 109.0
C134 C133 H46 109.0
H45 C133 H46 107.8
C135 C134 C133 115.7(7)
C135 C134 H47 108.4
C133 C134 H47 108.4
C135 C134 H48 108.4
C133 C134 H48 108.4
H47 C134 H48 107.4
C136 C135 C134 126.8(7)
C136 C135 Pt1 73.1(5)
C134 C135 Pt1 105.4(5)
C136 C135 H49 116.6
C134 C135 H49 116.6
Pt1 C135 H49 91.6
C135 C136 C137 125.2(8)
C135 C136 Pt1 71.5(5)
C137 C136 Pt1 110.1(5)
C135 C136 H50 117.4
C137 C136 H50 117.4
Pt1 C136 H50 88.4
C136 C137 C138 114.3(7)
C136 C137 H51 108.7
C138 C137 H51 108.7
C136 C137 H52 108.7
C138 C137 H52 108.7
H51 C137 H52 107.6
C139 C138 C137 114.8(7)
C139 C138 H53 108.6
C137 C138 H53 108.6
C139 C138 H54 108.6
C137 C138 H54 108.6
H53 C138 H54 107.5
C140 C139 C138 126.8(8)
C140 C139 Pt1 73.7(5)
C138 C139 Pt1 105.6(5)
C140 C139 H55 116.6
C138 C139 H55 116.6
Pt1 C139 H55 90.7
C139 C140 C133 124.3(8)
C139 C140 Pt1 71.2(5)
C133 C140 Pt1 109.6(5)
C139 C140 H56 117.8
C133 C140 H56 117.8
Pt1 C140 H56 89.2
Cl2 C141 Cl1 110.5(6)
Cl2 C141 Cl3 110.1(6)
Cl1 C141 Cl3 109.5(6)
Cl2 C141 H204 108.9
Cl1 C141 H204 108.9
Cl3 C141 H204 108.9
Cl5 C142 Cl6 110.8(8)
Cl5 C142 Cl4 113.1(8)
Cl6 C142 Cl4 107.8(7)
Cl5 C142 H138 108.3
Cl6 C142 H138 108.3
Cl4 C142 H138 108.3
Cl12 C144 Cl10 110.8(5)
Cl12 C144 Cl11 111.3(6)
Cl10 C144 Cl11 110.5(6)
Cl12 C144 H139 108.0
Cl10 C144 H139 108.0
Cl11 C144 H139 108.0
Cl15 C145 Cl14 111.5(7)
Cl15 C145 Cl13 111.1(9)
Cl14 C145 Cl13 109.8(7)
Cl15 C145 H140 108.1
Cl14 C145 H140 108.1
Cl13 C145 H140 108.1
Cl17 C146 Cl18 114.7(9)
Cl17 C146 Cl16 107.9(10)
Cl18 C146 Cl16 111.6(9)
Cl17 C146 H141 107.5
Cl18 C146 H141 107.5
Cl16 C146 H141 107.5
C1 N1 C4 105.9(6)
C1 N1 Ni2 126.7(5)
C4 N1 Ni2 127.3(5)
C6 N2 C9 105.9(6)
C6 N2 Ni2 127.0(5)
C9 N2 Ni2 127.1(5)
C14 N3 C11 105.5(6)
C14 N3 Ni2 128.3(5)
C11 N3 Ni2 126.2(5)
C19 N4 C16 105.2(6)
C19 N4 Ni2 126.8(5)
C16 N4 Ni2 127.8(5)
C21 N5 C24 105.3(6)
C21 N5 Ni1 126.4(4)
C24 N5 Ni1 128.0(5)
C29 N6 C26 105.6(6)
C29 N6 Ni1 127.0(5)
C26 N6 Ni1 127.4(5)
C34 N7 C31 104.5(6)
C34 N7 Ni1 128.0(5)
C31 N7 Ni1 127.4(5)
C39 N8 C36 105.3(6)
C39 N8 Ni1 127.1(5)
C36 N8 Ni1 127.6(5)
Cl7 C143 Cl9 109.8(9)
Cl7 C143 Cl8 108.9(9)
Cl9 C143 Cl8 111.1(9)
Cl7 C143 H199 109.0
Cl9 C143 H199 109.0
Cl8 C143 H199 109.0
C38 Pt1 C2 88.4(3)
C38 Pt1 C135 91.0(3)
C2 Pt1 C135 163.6(3)
C38 Pt1 C139 160.8(3)
C2 Pt1 C139 90.7(3)
C135 Pt1 C139 95.2(3)
C38 Pt1 C136 94.2(3)
C2 Pt1 C136 161.0(3)
C135 Pt1 C136 35.4(3)
C139 Pt1 C136 80.7(3)
C38 Pt1 C140 163.9(3)
C2 Pt1 C140 95.8(3)
C135 Pt1 C140 80.5(3)
C139 Pt1 C140 35.1(3)
C136 Pt1 C140 86.9(3)
C18 Pt2 C22 89.9(3)
C18 Pt2 C128 163.2(3)
C22 Pt2 C128 89.5(3)
C18 Pt2 C132 89.2(3)
C22 Pt2 C132 163.8(3)
C128 Pt2 C132 96.0(3)
C18 Pt2 C131 94.6(3)
C22 Pt2 C131 160.2(3)
C128 Pt2 C131 80.6(3)
C132 Pt2 C131 35.9(3)
C18 Pt2 C127 160.9(3)
C22 Pt2 C127 94.8(3)
C128 Pt2 C127 35.7(3)
C132 Pt2 C127 81.1(3)
C131 Pt2 C127 87.2(3)
N6 Ni1 N7 89.9(2)
N6 Ni1 N8 179.6(3)
N7 Ni1 N8 90.1(2)
N6 Ni1 N5 88.9(2)
N7 Ni1 N5 177.7(3)
N8 Ni1 N5 91.0(2)
N2 Ni2 N4 177.7(3)
N2 Ni2 N3 90.9(3)
N4 Ni2 N3 89.0(3)
N2 Ni2 N1 89.3(3)
N4 Ni2 N1 90.9(2)
N3 Ni2 N1 177.4(3)
C103 C147 H166 109.5
C103 C147 H167 109.5
H166 C147 H167 109.5
C103 C147 H168 109.5
H166 C147 H168 109.5
H167 C147 H168 109.5
C103 C148 H169 109.5
C103 C148 H170 109.5
H169 C148 H170 109.5
C103 C148 H171 109.5
H169 C148 H171 109.5
H170 C148 H171 109.5
C103 C149 H172 109.5
C103 C149 H173 109.5
H172 C149 H173 109.5
C103 C149 H174 109.5
H172 C149 H174 109.5
H173 C149 H174 109.5
Cl20 C150 Cl21 112.9(19)
Cl20 C150 Cl19 112(2)
Cl21 C150 Cl19 113(3)
Cl20 C150 H214 105.9
Cl21 C150 H214 105.9
Cl19 C150 H214 105.9
C61 C153 H190 109.5
C61 C153 H191 109.5
H190 C153 H191 109.5
C61 C153 H192 109.5
H190 C153 H192 109.5
H191 C153 H192 109.5
C121 C154 H184 109.5
C121 C154 H185 109.5
H184 C154 H185 109.5
C121 C154 H186 109.5
H184 C154 H186 109.5
H185 C154 H186 109.5
C121 C157 H193 109.5
C121 C157 H194 109.5
H193 C157 H194 109.5
C121 C157 H195 109.5
H193 C157 H195 109.5
H194 C157 H195 109.5
C121 C158 H181 109.5
C121 C158 H182 109.5
H181 C158 H182 109.5
C121 C158 H183 109.4
H181 C158 H183 109.5
H182 C158 H183 109.5
Cl26 C166 Cl27 108.3(15)
Cl26 C166 Cl25 109.6(15)
Cl27 C166 Cl25 108.4(15)
Cl26 C166 H201 110.2
Cl27 C166 H201 110.2
Cl25 C166 H201 110.2
Cl31 C167 Cl29 110.2(12)
Cl31 C167 Cl30 117.4(14)
Cl29 C167 Cl30 113.4(13)
Cl31 C167 H202 104.8
Cl29 C167 H202 104.8
Cl30 C167 H202 104.8
Cl34 C168 Cl33 111.7(13)
Cl34 C168 Cl32 111.8(12)
Cl33 C168 Cl32 112.1(13)
Cl34 C168 H203 107.0
Cl33 C168 H203 107.0
Cl32 C168 H203 107.0
C170 C169 H205 109.5
C170 C169 H206 109.5
H205 C169 H206 109.5
C170 C169 H207 109.5
H205 C169 H207 109.5
H206 C169 H207 109.5
C57 C170 C172 112(3)
C57 C170 C171 102(3)
C172 C170 C171 104.9(19)
C57 C170 C169 126(2)
C172 C170 C169 104.8(19)
C171 C170 C169 105.0(19)
C170 C171 H208 109.5
C170 C171 H209 109.5
H208 C171 H209 109.5
C170 C171 H210 109.5
H208 C171 H210 109.5
H209 C171 H210 109.5
C170 C172 H211 109.5
C170 C172 H212 109.5
H211 C172 H212 109.5
C170 C172 H213 109.5
H211 C172 H213 109.5
H212 C172 H213 109.5

loop_
_geom_bond_atom_site_label_1
_geom_bond_atom_site_label_2
_geom_bond_distance
C1 C20 1.368(11)
C1 N1 1.379(9)
C1 C2 1.435(10)
C2 C3 1.359(11)
C2 Pt1 2.044(7)
C3 C4 1.437(10)
C3 H1 0.9500
C4 C5 1.375(11)
C4 N1 1.389(9)
C5 C6 1.412(10)
C5 C41 1.489(11)
C6 N2 1.375(10)
C6 C7 1.430(11)
C7 C8 1.341(12)
C7 H2 0.9500
C8 C9 1.435(11)
C8 H3 0.9500
C9 N2 1.384(10)
C9 C10 1.396(11)
C10 C11 1.385(11)
C10 C55 1.488(10)
C11 N3 1.389(10)
C11 C12 1.426(11)
C12 C13 1.340(12)
C12 H4 0.9500
C13 C14 1.437(10)
C13 H5 0.9500
C14 N3 1.373(10)
C14 C15 1.387(11)
C15 C16 1.391(10)
C15 C69 1.488(10)
C16 N4 1.387(9)
C16 C17 1.441(10)
C17 C18 1.362(10)
C17 H6 0.9500
C18 C19 1.443(10)
C18 Pt2 2.021(7)
C19 N4 1.384(9)
C19 C20 1.386(10)
C20 H7 0.9500
C21 N5 1.379(9)
C21 C40 1.392(10)
C21 C22 1.449(9)
C22 C23 1.365(10)
C22 Pt2 2.032(7)
C23 C24 1.441(10)
C23 H8 0.9500
C24 N5 1.380(9)
C24 C25 1.388(10)
C25 C26 1.390(10)
C25 C83 1.513(9)
C26 N6 1.373(9)
C26 C27 1.444(10)
C27 C28 1.333(11)
C27 H9 0.9500
C28 C29 1.429(10)
C28 H10 0.9500
C29 N6 1.373(9)
C29 C30 1.408(10)
C30 C31 1.373(10)
C30 C97 1.491(9)
C31 N7 1.400(9)
C31 C32 1.436(11)
C32 C33 1.356(11)
C32 H11 0.9500
C33 C34 1.424(11)
C33 H12 0.9500
C34 N7 1.393(9)
C34 C35 1.399(10)
C35 C36 1.385(10)
C35 C111 1.500(10)
C36 N8 1.382(9)
C36 C37 1.443(9)
C37 C38 1.361(10)
C37 H13 0.9500
C38 C39 1.456(9)
C38 Pt1 2.021(7)
C39 N8 1.379(9)
C39 C40 1.385(10)
C40 H14 0.9500
C41 C42 1.370(12)
C41 C46 1.413(11)
C42 C43 1.406(11)
C42 H15 0.9500
C43 C44 1.390(11)
C43 C47 1.530(11)
C44 C45 1.425(12)
C44 H16 0.9500
C45 C46 1.376(11)
C45 C51 1.526(10)
C46 H17 0.9500
C47 C49 1.509(12)
C47 C48 1.537(13)
C47 C50 1.551(13)
C48 H57 0.9800
C48 H58 0.9800
C48 H59 0.9800
C49 H60 0.9800
C49 H61 0.9800
C49 H62 0.9800
C50 H63 0.9800
C50 H64 0.9800
C50 H65 0.9800
C51 C52 1.539(12)
C51 C53 1.541(12)
C51 C54 1.547(13)
C52 H66 0.9800
C52 H67 0.9800
C52 H68 0.9800
C53 H69 0.9800
C53 H70 0.9800
C53 H71 0.9800
C54 H72 0.9800
C54 H73 0.9800
C54 H74 0.9800
C55 C56 1.373(12)
C55 C60 1.401(12)
C56 C57 1.396(14)
C56 H18 0.9500
C57 C58 1.449(15)
C57 C61 1.513(13)
C57 C170 1.583(18)
C58 C59 1.350(14)
C58 H19 0.9500
C59 C60 1.388(12)
C59 C65 1.542(14)
C60 H20 0.9500
C61 C151 1.510(17)
C61 C153 1.512(16)
C61 C152 1.521(18)
C65 C67 1.536(14)
C65 C68 1.538(18)
C65 C66 1.548(14)
C66 H75 0.9800
C66 H76 0.9800
C66 H77 0.9800
C67 H78 0.9800
C67 H79 0.9800
C67 H80 0.9800
C68 H81 0.9800
C68 H82 0.9800
C68 H83 0.9800
C69 C74 1.386(11)
C69 C70 1.421(11)
C70 C71 1.398(11)
C70 H21 0.9500
C71 C72 1.391(11)
C71 C75 1.531(11)
C72 C73 1.375(12)
C72 H22 0.9500
C73 C74 1.382(11)
C73 C79 1.549(12)
C74 H23 0.9500
C75 C76 1.497(16)
C75 C78 1.517(14)
C75 C77 1.550(16)
C76 H84 0.9800
C76 H85 0.9800
C76 H86 0.9800
C77 H87 0.9800
C77 H88 0.9800
C77 H89 0.9800
C78 H196 0.9800
C78 H197 0.9800
C78 H198 0.9800
C79 C82 1.524(13)
C79 C81 1.530(13)
C79 C80 1.560(15)
C80 H93 0.9800
C80 H94 0.9800
C80 H95 0.9800
C81 H96 0.9800
C81 H97 0.9800
C81 H98 0.9800
C82 H99 0.9800
C82 H100 0.9800
C82 H101 0.9800
C83 C88 1.389(10)
C83 C84 1.396(11)
C84 C85 1.398(10)
C84 H24 0.9500
C85 C86 1.415(11)
C85 C89 1.525(11)
C86 C87 1.388(11)
C86 H25 0.9500
C87 C88 1.399(10)
C87 C93 1.548(10)
C88 H26 0.9500
C89 C91 1.514(12)
C89 C92 1.534(12)
C89 C90 1.547(12)
C90 H102 0.9800
C90 H103 0.9800
C90 H104 0.9800
C91 H105 0.9800
C91 H106 0.9800
C91 H107 0.9800
C92 H108 0.9800
C92 H109 0.9800
C92 H110 0.9800
C93 C96 1.533(10)
C93 C95 1.537(11)
C93 C94 1.541(11)
C94 H111 0.9800
C94 H112 0.9800
C94 H113 0.9800
C95 H114 0.9800
C95 H115 0.9800
C95 H116 0.9800
C96 H117 0.9800
C96 H118 0.9800
C96 H119 0.9800
C97 C98 1.394(11)
C97 C102 1.406(11)
C98 C99 1.390(10)
C98 H27 0.9500
C99 C100 1.397(12)
C99 C103 1.543(12)
C100 C101 1.403(12)
C100 H28 0.9500
C101 C102 1.394(11)
C101 C107 1.540(12)
C102 H29 0.9500
C103 C104 1.477(17)
C103 C148 1.51(3)
C103 C149 1.51(3)
C103 C106 1.539(18)
C103 C147 1.57(2)
C103 C105 1.574(17)
C104 H148 0.9800
C104 H149 0.9800
C104 H150 0.9800
C105 H151 0.9800
C105 H152 0.9800
C105 H153 0.9800
C106 H154 0.9800
C106 H155 0.9800
C106 H156 0.9800
C107 C108 1.499(16)
C107 C110 1.520(13)
C107 C109 1.550(15)
C108 H120 0.9800
C108 H121 0.9800
C108 H122 0.9800
C109 H123 0.9800
C109 H124 0.9800
C109 H125 0.9800
C110 H126 0.9800
C110 H127 0.9800
C110 H128 0.9800
C111 C116 1.387(11)
C111 C112 1.406(10)
C112 C113 1.402(11)
C112 H30 0.9500
C113 C114 1.391(12)
C113 C117 1.544(12)
C114 C115 1.391(13)
C114 H31 0.9500
C115 C116 1.406(12)
C115 C121 1.526(14)
C116 H32 0.9500
C117 C118 1.514(12)
C117 C120 1.535(15)
C117 C119 1.562(17)
C118 H129 0.9800
C118 H130 0.9800
C118 H131 0.9800
C119 H132 0.9800
C119 H133 0.9800
C119 H134 0.9800
C120 H135 0.9800
C120 H136 0.9800
C120 H137 0.9800
C121 C124 1.511(15)
C121 C122 1.510(17)
C121 C158 1.60(3)
C121 C123 1.528(15)
C121 C157 1.61(3)
C121 C154 1.61(2)
C122 H157 0.9800
C122 H158 0.9800
C122 H159 0.9800
C123 H160 0.9800
C123 H161 0.9800
C123 H162 0.9800
C124 H163 0.9800
C124 H164 0.9800
C124 H165 0.9800
C125 C132 1.500(12)
C125 C126 1.519(11)
C125 H33 0.9900
C125 H34 0.9900
C126 C127 1.536(12)
C126 H35 0.9900
C126 H36 0.9900
C127 C128 1.388(13)
C127 Pt2 2.276(8)
C127 H37 0.9500
C128 C129 1.509(13)
C128 Pt2 2.253(8)
C128 H38 0.9500
C129 C130 1.542(11)
C129 H39 0.9900
C129 H40 0.9900
C130 C131 1.502(12)
C130 H41 0.9900
C130 H42 0.9900
C131 C132 1.399(13)
C131 Pt2 2.270(9)
C131 H43 0.9500
C132 Pt2 2.269(8)
C132 H44 0.9500
C133 C140 1.527(12)
C133 C134 1.537(11)
C133 H45 0.9900
C133 H46 0.9900
C134 C135 1.496(12)
C134 H47 0.9900
C134 H48 0.9900
C135 C136 1.378(12)
C135 Pt1 2.259(8)
C135 H49 0.9500
C136 C137 1.513(11)
C136 Pt1 2.279(8)
C136 H50 0.9500
C137 C138 1.552(11)
C137 H51 0.9900
C137 H52 0.9900
C138 C139 1.511(11)
C138 H53 0.9900
C138 H54 0.9900
C139 C140 1.374(12)
C139 Pt1 2.261(8)
C139 H55 0.9500
C140 Pt1 2.292(8)
C140 H56 0.9500
C141 Cl2 1.756(11)
C141 Cl1 1.771(13)
C141 Cl3 1.774(12)
C141 H204 1.0000
C142 Cl5 1.709(15)
C142 Cl6 1.765(15)
C142 Cl4 1.784(15)
C142 H138 1.0000
C144 Cl12 1.742(10)
C144 Cl10 1.753(11)
C144 Cl11 1.755(10)
C144 H139 1.0000
C145 Cl15 1.733(16)
C145 Cl14 1.752(15)
C145 Cl13 1.768(12)
C145 H140 1.0000
C146 Cl17 1.715(17)
C146 Cl18 1.723(18)
C146 Cl16 1.766(17)
C146 H141 1.0000
N1 Ni2 1.930(6)
N2 Ni2 1.917(6)
N3 Ni2 1.923(6)
N4 Ni2 1.918(6)
N5 Ni1 1.935(6)
N6 Ni1 1.912(6)
N7 Ni1 1.913(6)
N8 Ni1 1.920(6)
C143 Cl7 1.757(13)
C143 Cl9 1.763(13)
C143 Cl8 1.766(13)
C143 H199 1.0000
C147 H166 0.9800
C147 H167 0.9800
C147 H168 0.9800
C148 H169 0.9800
C148 H170 0.9800
C148 H171 0.9800
C149 H172 0.9800
C149 H173 0.9800
C149 H174 0.9800
Cl19 C150 1.72(4)
Cl20 C150 1.69(4)
Cl21 C150 1.69(4)
C150 H214 1.0000
C151 H142 0.9800
C151 H143 0.9800
C151 H144 0.9800
C152 H145 0.9800
C152 H146 0.9800
C152 H147 0.9800
C153 H190 0.9800
C153 H191 0.9800
C153 H192 0.9800
C154 H184 0.9800
C154 H185 0.9800
C154 H186 0.9800
C157 H193 0.9800
C157 H194 0.9800
C157 H195 0.9800
C158 H181 0.9800
C158 H182 0.9800
C158 H183 0.9800
Cl25 C166 1.763(19)
Cl26 C166 1.752(19)
Cl27 C166 1.758(19)
C166 H201 1.0000
Cl31 C167 1.741(18)
Cl29 C167 1.796(18)
Cl30 C167 1.801(18)
C167 H202 1.0000
Cl32 C168 1.768(10)
Cl33 C168 1.766(10)
Cl34 C168 1.762(10)
C168 H203 1.0000
C169 C170 1.63(3)
C169 H205 0.9800
C169 H206 0.9800
C169 H207 0.9800
C170 C172 1.62(3)
C170 C171 1.62(3)
C171 H208 0.9800
C171 H209 0.9800
C171 H210 0.9800
C172 H211 0.9800
C172 H212 0.9800
C172 H213 0.9800

loop_
_geom_torsion_atom_site_label_1
_geom_torsion_atom_site_label_2
_geom_torsion_atom_site_label_3
_geom_torsion_atom_site_label_4
_geom_torsion
C20 C1 C2 C3 -163.2(7)
N1 C1 C2 C3 5.6(8)
C20 C1 C2 Pt1 18.1(10)
N1 C1 C2 Pt1 -173.1(5)
C1 C2 C3 C4 -5.5(8)
Pt1 C2 C3 C4 173.2(5)
C2 C3 C4 C5 -169.6(7)
C2 C3 C4 N1 3.8(8)
N1 C4 C5 C6 -8.8(11)
C3 C4 C5 C6 163.5(7)
N1 C4 C5 C41 177.4(7)
C3 C4 C5 C41 -10.3(12)
C4 C5 C6 N2 9.1(12)
C41 C5 C6 N2 -176.7(7)
C4 C5 C6 C7 -160.7(7)
C41 C5 C6 C7 13.5(11)
N2 C6 C7 C8 -1.2(9)
C5 C6 C7 C8 170.0(7)
C6 C7 C8 C9 1.2(9)
C7 C8 C9 N2 -0.9(9)
C7 C8 C9 C10 171.0(8)
N2 C9 C10 C11 8.6(12)
C8 C9 C10 C11 -162.0(8)
N2 C9 C10 C55 178.7(7)
C8 C9 C10 C55 8.0(12)
C9 C10 C11 N3 -7.3(12)
C55 C10 C11 N3 -177.0(7)
C9 C10 C11 C12 163.2(8)
C55 C10 C11 C12 -6.5(12)
C10 C11 C12 C13 -168.3(8)
N3 C11 C12 C13 3.5(10)
C11 C12 C13 C14 -3.7(10)
C12 C13 C14 N3 2.7(10)
C12 C13 C14 C15 -173.8(8)
N3 C14 C15 C16 -10.7(12)
C13 C14 C15 C16 165.3(8)
N3 C14 C15 C69 176.2(7)
C13 C14 C15 C69 -7.8(12)
C14 C15 C16 N4 5.3(12)
C69 C15 C16 N4 178.5(7)
C14 C15 C16 C17 -165.8(7)
C69 C15 C16 C17 7.5(12)
N4 C16 C17 C18 -4.4(9)
C15 C16 C17 C18 167.7(8)
C16 C17 C18 C19 3.5(8)
C16 C17 C18 Pt2 -174.9(5)
C17 C18 C19 N4 -1.5(8)
Pt2 C18 C19 N4 176.9(5)
C17 C18 C19 C20 172.8(7)
Pt2 C18 C19 C20 -8.8(10)
N1 C1 C20 C19 -10.5(11)
C2 C1 C20 C19 156.8(7)
N4 C19 C20 C1 15.6(11)
C18 C19 C20 C1 -158.0(7)
N5 C21 C22 C23 4.3(8)
C40 C21 C22 C23 -167.0(7)
N5 C21 C22 Pt2 -172.5(5)
C40 C21 C22 Pt2 16.2(11)
C21 C22 C23 C24 -4.6(8)
Pt2 C22 C23 C24 172.3(5)
C22 C23 C24 N5 3.6(8)
C22 C23 C24 C25 -169.0(7)
N5 C24 C25 C26 -7.5(12)
C23 C24 C25 C26 164.2(7)
N5 C24 C25 C83 174.3(7)
C23 C24 C25 C83 -14.0(11)
C24 C25 C26 N6 9.8(12)
C83 C25 C26 N6 -171.9(7)
C24 C25 C26 C27 -161.5(7)
C83 C25 C26 C27 16.8(11)
N6 C26 C27 C28 -2.9(9)
C25 C26 C27 C28 169.5(7)
C26 C27 C28 C29 2.4(9)
C27 C28 C29 N6 -1.1(9)
C27 C28 C29 C30 169.5(7)
N6 C29 C30 C31 8.5(11)
C28 C29 C30 C31 -160.7(7)
N6 C29 C30 C97 -175.7(7)
C28 C29 C30 C97 15.1(11)
C29 C30 C31 N7 -8.0(11)
C97 C30 C31 N7 176.4(6)
C29 C30 C31 C32 163.8(7)
C97 C30 C31 C32 -11.9(11)
C30 C31 C32 C33 -170.5(7)
N7 C31 C32 C33 2.3(9)
C31 C32 C33 C34 -3.3(9)
C32 C33 C34 N7 3.3(9)
C32 C33 C34 C35 -167.4(7)
N7 C34 C35 C36 -7.3(11)
C33 C34 C35 C36 162.2(7)
N7 C34 C35 C111 179.1(7)
C33 C34 C35 C111 -11.4(11)
C34 C35 C36 N8 6.6(11)
C111 C35 C36 N8 -179.8(6)
C34 C35 C36 C37 -165.1(7)
C111 C35 C36 C37 8.5(11)
N8 C36 C37 C38 -4.6(8)
C35 C36 C37 C38 168.2(7)
C36 C37 C38 C39 3.7(8)
C36 C37 C38 Pt1 -178.0(5)
C37 C38 C39 N8 -1.8(8)
Pt1 C38 C39 N8 179.9(5)
C37 C38 C39 C40 171.3(7)
Pt1 C38 C39 C40 -7.0(10)
N8 C39 C40 C21 10.7(11)
C38 C39 C40 C21 -161.5(7)
N5 C21 C40 C39 -11.5(11)
C22 C21 C40 C39 158.6(7)
C4 C5 C41 C42 -123.8(8)
C6 C5 C41 C42 62.1(10)
C4 C5 C41 C46 64.4(10)
C6 C5 C41 C46 -109.7(8)
C46 C41 C42 C43 0.7(12)
C5 C41 C42 C43 -171.2(7)
C41 C42 C43 C44 -0.1(12)
C41 C42 C43 C47 173.3(8)
C42 C43 C44 C45 -0.8(12)
C47 C43 C44 C45 -174.1(8)
C43 C44 C45 C46 1.2(12)
C43 C44 C45 C51 177.3(7)
C44 C45 C46 C41 -0.5(11)
C51 C45 C46 C41 -176.6(7)
C42 C41 C46 C45 -0.4(12)
C5 C41 C46 C45 171.3(7)
C44 C43 C47 C49 -17.3(12)
C42 C43 C47 C49 169.6(8)
C44 C43 C47 C48 -139.3(8)
C42 C43 C47 C48 47.6(10)
C44 C43 C47 C50 101.9(9)
C42 C43 C47 C50 -71.1(10)
C46 C45 C51 C52 -124.6(9)
C44 C45 C51 C52 59.4(10)
C46 C45 C51 C53 115.8(9)
C44 C45 C51 C53 -60.2(10)
C46 C45 C51 C54 -4.6(11)
C44 C45 C51 C54 179.4(7)
C11 C10 C55 C56 -122.4(9)
C9 C10 C55 C56 67.4(11)
C11 C10 C55 C60 59.4(11)
C9 C10 C55 C60 -110.8(9)
C60 C55 C56 C57 0.5(15)
C10 C55 C56 C57 -177.8(10)
C55 C56 C57 C58 -0.4(17)
C55 C56 C57 C61 -170.7(12)
C55 C56 C57 C170 162.6(13)
C56 C57 C58 C59 -0.4(17)
C61 C57 C58 C59 171.0(11)
C170 C57 C58 C59 -158.8(16)
C57 C58 C59 C60 1.0(15)
C57 C58 C59 C65 179.5(10)
C58 C59 C60 C55 -0.9(13)
C65 C59 C60 C55 -179.4(8)
C56 C55 C60 C59 0.2(13)
C10 C55 C60 C59 178.5(8)
C56 C57 C61 C151 -120.1(15)
C58 C57 C61 C151 69.5(15)
C170 C57 C61 C151 -60(3)
C56 C57 C61 C153 118.4(16)
C58 C57 C61 C153 -52.0(16)
C170 C57 C61 C153 179(3)
C56 C57 C61 C152 -3.4(19)
C58 C57 C61 C152 -173.8(13)
C170 C57 C61 C152 57(3)
C58 C59 C65 C67 45.9(13)
C60 C59 C65 C67 -135.7(10)
C58 C59 C65 C68 166.1(10)
C60 C59 C65 C68 -15.4(13)
C58 C59 C65 C66 -73.4(12)
C60 C59 C65 C66 105.1(11)
C14 C15 C69 C74 -125.0(8)
C16 C15 C69 C74 61.6(10)
C14 C15 C69 C70 56.1(11)
C16 C15 C69 C70 -117.2(8)
C74 C69 C70 C71 3.0(11)
C15 C69 C70 C71 -178.1(7)
C69 C70 C71 C72 -4.7(12)
C69 C70 C71 C75 175.6(7)
C70 C71 C72 C73 2.5(12)
C75 C71 C72 C73 -177.8(8)
C71 C72 C73 C74 1.4(12)
C71 C72 C73 C79 -178.2(8)
C72 C73 C74 C69 -3.1(12)
C79 C73 C74 C69 176.5(7)
C70 C69 C74 C73 0.9(11)
C15 C69 C74 C73 -177.9(7)
C72 C71 C75 C76 -108.7(14)
C70 C71 C75 C76 71.0(15)
C72 C71 C75 C78 16.4(14)
C70 C71 C75 C78 -163.9(10)
C72 C71 C75 C77 131.2(10)
C70 C71 C75 C77 -49.1(12)
C72 C73 C79 C82 133.1(9)
C74 C73 C79 C82 -46.4(11)
C72 C73 C79 C81 12.1(12)
C74 C73 C79 C81 -167.4(8)
C72 C73 C79 C80 -107.7(10)
C74 C73 C79 C80 72.7(10)
C24 C25 C83 C88 -114.9(8)
C26 C25 C83 C88 66.8(9)
C24 C25 C83 C84 67.5(10)
C26 C25 C83 C84 -110.9(8)
C88 C83 C84 C85 -0.3(11)
C25 C83 C84 C85 177.3(6)
C83 C84 C85 C86 0.3(10)
C83 C84 C85 C89 -179.3(7)
C84 C85 C86 C87 0.5(10)
C89 C85 C86 C87 -179.9(7)
C85 C86 C87 C88 -1.3(11)
C85 C86 C87 C93 178.5(7)
C84 C83 C88 C87 -0.5(11)
C25 C83 C88 C87 -178.3(6)
C86 C87 C88 C83 1.3(11)
C93 C87 C88 C83 -178.5(6)
C84 C85 C89 C91 -134.4(10)
C86 C85 C89 C91 46.0(11)
C84 C85 C89 C92 106.5(9)
C86 C85 C89 C92 -73.1(10)
C84 C85 C89 C90 -11.7(11)
C86 C85 C89 C90 168.6(8)
C86 C87 C93 C96 -5.7(11)
C88 C87 C93 C96 174.1(7)
C86 C87 C93 C95 114.2(8)
C88 C87 C93 C95 -66.0(9)
C86 C87 C93 C94 -126.7(8)
C88 C87 C93 C94 53.1(9)
C31 C30 C97 C98 -114.3(8)
C29 C30 C97 C98 69.9(9)
C31 C30 C97 C102 66.1(10)
C29 C30 C97 C102 -109.7(8)
C102 C97 C98 C99 -1.3(11)
C30 C97 C98 C99 179.1(7)
C97 C98 C99 C100 -0.1(11)
C97 C98 C99 C103 -178.9(7)
C98 C99 C100 C101 0.0(11)
C103 C99 C100 C101 178.7(7)
C99 C100 C101 C102 1.5(12)
C99 C100 C101 C107 -178.9(7)
C100 C101 C102 C97 -2.9(11)
C107 C101 C102 C97 177.5(7)
C98 C97 C102 C101 2.8(11)
C30 C97 C102 C101 -177.6(7)
C98 C99 C103 C104 122.4(11)
C100 C99 C103 C104 -56.3(12)
C98 C99 C103 C148 -65.6(13)
C100 C99 C103 C148 115.6(12)
C98 C99 C103 C149 170.9(13)
C100 C99 C103 C149 -7.8(15)
C98 C99 C103 C106 -3.8(12)
C100 C99 C103 C106 177.5(10)
C98 C99 C103 C147 52.9(13)
C100 C99 C103 C147 -125.9(12)
C98 C99 C103 C105 -119.7(9)
C100 C99 C103 C105 61.6(11)
C102 C101 C107 C108 -4.5(15)
C100 C101 C107 C108 175.9(12)
C102 C101 C107 C110 118.0(9)
C100 C101 C107 C110 -61.6(11)
C102 C101 C107 C109 -123.5(10)
C100 C101 C107 C109 56.9(11)
C36 C35 C111 C116 69.5(10)
C34 C35 C111 C116 -116.7(8)
C36 C35 C111 C112 -114.0(8)
C34 C35 C111 C112 59.8(10)
C116 C111 C112 C113 3.3(11)
C35 C111 C112 C113 -173.3(7)
C111 C112 C113 C114 -3.5(12)
C111 C112 C113 C117 174.2(8)
C112 C113 C114 C115 1.7(13)
C117 C113 C114 C115 -175.8(9)
C113 C114 C115 C116 0.3(14)
C113 C114 C115 C121 177.3(9)
C112 C111 C116 C115 -1.2(12)
C35 C111 C116 C115 175.4(7)
C114 C115 C116 C111 -0.5(13)
C121 C115 C116 C111 -177.7(8)
C114 C113 C117 C118 -5.6(13)
C112 C113 C117 C118 176.9(8)
C114 C113 C117 C120 115.2(11)
C112 C113 C117 C120 -62.3(12)
C114 C113 C117 C119 -124.5(10)
C112 C113 C117 C119 58.0(11)
C114 C115 C121 C124 86.5(12)
C116 C115 C121 C124 -96.5(12)
C114 C115 C121 C122 -151.1(11)
C116 C115 C121 C122 25.9(13)
C114 C115 C121 C158 1(2)
C116 C115 C121 C158 178(2)
C114 C115 C121 C123 -29.7(13)
C116 C115 C121 C123 147.3(10)
C114 C115 C121 C157 -130.2(16)
C116 C115 C121 C157 46.7(17)
C114 C115 C121 C154 123.1(14)
C116 C115 C121 C154 -59.9(15)
C132 C125 C126 C127 -40.1(11)
C125 C126 C127 C128 93.1(10)
C125 C126 C127 Pt2 13.8(10)
C126 C127 C128 C129 -1.4(13)
Pt2 C127 C128 C129 98.3(8)
C126 C127 C128 Pt2 -99.8(8)
C127 C128 C129 C130 -40.9(12)
Pt2 C128 C129 C130 39.7(9)
C128 C129 C130 C131 -36.1(11)
C129 C130 C131 C132 94.0(11)
C129 C130 C131 Pt2 12.1(10)
C130 C131 C132 C125 -6.9(14)
Pt2 C131 C132 C125 96.0(8)
C130 C131 C132 Pt2 -103.0(8)
C126 C125 C132 C131 -35.8(12)
C126 C125 C132 Pt2 43.0(9)
C140 C133 C134 C135 -40.2(10)
C133 C134 C135 C136 -36.3(12)
C133 C134 C135 Pt1 43.9(8)
C134 C135 C136 C137 -5.1(13)
Pt1 C135 C136 C137 -101.9(8)
C134 C135 C136 Pt1 96.8(8)
C135 C136 C137 C138 92.0(10)
Pt1 C136 C137 C138 11.0(9)
C136 C137 C138 C139 -37.1(11)
C137 C138 C139 C140 -39.1(12)
C137 C138 C139 Pt1 42.0(8)
C138 C139 C140 C133 -3.8(13)
Pt1 C139 C140 C133 -101.3(7)
C138 C139 C140 Pt1 97.6(8)
C134 C133 C140 C139 93.5(10)
C134 C133 C140 Pt1 13.4(9)
C20 C1 N1 C4 165.8(7)
C2 C1 N1 C4 -3.2(8)
C20 C1 N1 Ni2 -10.4(10)
C2 C1 N1 Ni2 -179.4(5)
C5 C4 N1 C1 173.1(7)
C3 C4 N1 C1 -0.3(8)
C5 C4 N1 Ni2 -10.7(10)
C3 C4 N1 Ni2 175.9(5)
C5 C6 N2 C9 -170.4(7)
C7 C6 N2 C9 0.6(8)
C5 C6 N2 Ni2 10.4(11)
C7 C6 N2 Ni2 -178.6(5)
C10 C9 N2 C6 -171.7(7)
C8 C9 N2 C6 0.2(8)
C10 C9 N2 Ni2 7.5(11)
C8 C9 N2 Ni2 179.4(5)
C15 C14 N3 C11 176.0(8)
C13 C14 N3 C11 -0.5(9)
C15 C14 N3 Ni2 -4.1(11)
C13 C14 N3 Ni2 179.4(6)
C10 C11 N3 C14 170.0(7)
C12 C11 N3 C14 -1.7(9)
C10 C11 N3 Ni2 -10.0(11)
C12 C11 N3 Ni2 178.3(6)
C20 C19 N4 C16 -175.6(7)
C18 C19 N4 C16 -1.2(8)
C20 C19 N4 Ni2 0.7(10)
C18 C19 N4 Ni2 175.1(5)
C15 C16 N4 C19 -168.9(7)
C17 C16 N4 C19 3.4(8)
C15 C16 N4 Ni2 14.8(11)
C17 C16 N4 Ni2 -172.9(5)
C40 C21 N5 C24 169.0(7)
C22 C21 N5 C24 -2.1(8)
C40 C21 N5 Ni1 -5.3(10)
C22 C21 N5 Ni1 -176.5(5)
C25 C24 N5 C21 172.1(7)
C23 C24 N5 C21 -0.8(8)
C25 C24 N5 Ni1 -13.6(10)
C23 C24 N5 Ni1 173.4(5)
C30 C29 N6 C26 -171.1(7)
C28 C29 N6 C26 -0.7(8)
C30 C29 N6 Ni1 9.4(11)
C28 C29 N6 Ni1 179.8(5)
C25 C26 N6 C29 -170.2(7)
C27 C26 N6 C29 2.2(8)
C25 C26 N6 Ni1 9.3(11)
C27 C26 N6 Ni1 -178.3(5)
C35 C34 N7 C31 169.0(7)
C33 C34 N7 C31 -1.8(8)
C35 C34 N7 Ni1 -8.1(10)
C33 C34 N7 Ni1 -178.9(5)
C30 C31 N7 C34 172.5(7)
C32 C31 N7 C34 -0.2(8)
C30 C31 N7 Ni1 -10.4(10)
C32 C31 N7 Ni1 176.9(5)
C40 C39 N8 C36 -174.0(7)
C38 C39 N8 C36 -1.0(7)
C40 C39 N8 Ni1 7.0(10)
C38 C39 N8 Ni1 -179.9(5)
C35 C36 N8 C39 -169.5(7)
C37 C36 N8 C39 3.3(7)
C35 C36 N8 Ni1 9.4(10)
C37 C36 N8 Ni1 -177.8(5)
C37 C38 Pt1 C2 -88.1(7)
C39 C38 Pt1 C2 89.8(6)
C37 C38 Pt1 C135 108.3(7)
C39 C38 Pt1 C135 -73.8(6)
C37 C38 Pt1 C139 -0.6(13)
C39 C38 Pt1 C139 177.3(7)
C37 C38 Pt1 C136 73.1(7)
C39 C38 Pt1 C136 -109.0(6)
C37 C38 Pt1 C140 166.3(9)
C39 C38 Pt1 C140 -15.8(14)
C3 C2 Pt1 C38 78.2(7)
C1 C2 Pt1 C38 -103.5(6)
C3 C2 Pt1 C135 166.4(9)
C1 C2 Pt1 C135 -15.2(14)
C3 C2 Pt1 C139 -82.6(7)
C1 C2 Pt1 C139 95.8(6)
C3 C2 Pt1 C136 -20.0(13)
C1 C2 Pt1 C136 158.4(8)
C3 C2 Pt1 C140 -117.4(7)
C1 C2 Pt1 C140 61.0(6)
C136 C135 Pt1 C38 -95.7(5)
C134 C135 Pt1 C38 139.8(5)
C136 C135 Pt1 C2 176.4(9)
C134 C135 Pt1 C2 51.9(12)
C136 C135 Pt1 C139 66.0(5)
C134 C135 Pt1 C139 -58.5(6)
C134 C135 Pt1 C136 -124.5(8)
C136 C135 Pt1 C140 98.1(5)
C134 C135 Pt1 C140 -26.4(5)
C140 C139 Pt1 C38 173.7(8)
C138 C139 Pt1 C38 49.2(12)
C140 C139 Pt1 C2 -99.2(5)
C138 C139 Pt1 C2 136.3(6)
C140 C139 Pt1 C135 65.4(5)
C138 C139 Pt1 C135 -59.1(6)
C140 C139 Pt1 C136 97.8(5)
C138 C139 Pt1 C136 -26.7(6)
C138 C139 Pt1 C140 -124.5(8)
C135 C136 Pt1 C38 85.9(5)
C137 C136 Pt1 C38 -152.4(6)
C135 C136 Pt1 C2 -176.9(8)
C137 C136 Pt1 C2 -55.2(12)
C137 C136 Pt1 C135 121.7(8)
C135 C136 Pt1 C139 -112.8(5)
C137 C136 Pt1 C139 8.9(6)
C135 C136 Pt1 C140 -78.0(5)
C137 C136 Pt1 C140 43.7(6)
C139 C140 Pt1 C38 -172.5(9)
C133 C140 Pt1 C38 -51.8(13)
C139 C140 Pt1 C2 82.8(5)
C133 C140 Pt1 C2 -156.4(6)
C139 C140 Pt1 C135 -113.3(5)
C133 C140 Pt1 C135 7.4(6)
C133 C140 Pt1 C139 120.7(8)
C139 C140 Pt1 C136 -78.3(5)
C133 C140 Pt1 C136 42.4(6)
C17 C18 Pt2 C22 -90.4(7)
C19 C18 Pt2 C22 91.5(6)
C17 C18 Pt2 C128 -2.5(15)
C19 C18 Pt2 C128 179.4(9)
C17 C18 Pt2 C132 105.8(7)
C19 C18 Pt2 C132 -72.3(6)
C17 C18 Pt2 C131 70.3(7)
C19 C18 Pt2 C131 -107.8(6)
C17 C18 Pt2 C127 165.0(8)
C19 C18 Pt2 C127 -13.0(13)
C23 C22 Pt2 C18 83.0(7)
C21 C22 Pt2 C18 -100.8(7)
C23 C22 Pt2 C128 -80.2(7)
C21 C22 Pt2 C128 95.9(7)
C23 C22 Pt2 C132 169.7(9)
C21 C22 Pt2 C132 -14.1(15)
C23 C22 Pt2 C131 -20.5(13)
C21 C22 Pt2 C131 155.7(8)
C23 C22 Pt2 C127 -115.6(7)
C21 C22 Pt2 C127 60.6(7)
C127 C128 Pt2 C18 173.0(9)
C129 C128 Pt2 C18 50.3(13)
C127 C128 Pt2 C22 -99.0(5)
C129 C128 Pt2 C22 138.2(6)
C127 C128 Pt2 C132 65.7(6)
C129 C128 Pt2 C132 -57.1(6)
C127 C128 Pt2 C131 98.3(6)
C129 C128 Pt2 C131 -24.5(6)
C129 C128 Pt2 C127 -122.8(8)
C131 C132 Pt2 C18 -99.1(5)
C125 C132 Pt2 C18 137.1(6)
C131 C132 Pt2 C22 174.1(9)
C125 C132 Pt2 C22 50.3(13)
C131 C132 Pt2 C128 65.0(5)
C125 C132 Pt2 C128 -58.8(6)
C125 C132 Pt2 C131 -123.8(8)
C131 C132 Pt2 C127 97.5(5)
C125 C132 Pt2 C127 -26.3(6)
C132 C131 Pt2 C18 82.2(5)
C130 C131 Pt2 C18 -156.6(6)
C132 C131 Pt2 C22 -175.2(8)
C130 C131 Pt2 C22 -54.0(12)
C132 C131 Pt2 C128 -114.1(5)
C130 C131 Pt2 C128 7.1(6)
C130 C131 Pt2 C132 121.2(9)
C132 C131 Pt2 C127 -78.7(5)
C130 C131 Pt2 C127 42.4(7)
C128 C127 Pt2 C18 -173.9(8)
C126 C127 Pt2 C18 -53.1(12)
C128 C127 Pt2 C22 82.4(5)
C126 C127 Pt2 C22 -156.8(6)
C126 C127 Pt2 C128 120.8(9)
C128 C127 Pt2 C132 -113.5(6)
C126 C127 Pt2 C132 7.3(6)
C128 C127 Pt2 C131 -77.9(5)
C126 C127 Pt2 C131 42.9(6)
C29 N6 Ni1 N7 -19.5(6)
C26 N6 Ni1 N7 161.1(6)
C29 N6 Ni1 N8 79(45)
C26 N6 Ni1 N8 -101(45)
C29 N6 Ni1 N5 158.5(6)
C26 N6 Ni1 N5 -20.9(6)
C34 N7 Ni1 N6 -163.4(6)
C31 N7 Ni1 N6 20.1(6)
C34 N7 Ni1 N8 16.9(6)
C31 N7 Ni1 N8 -159.5(6)
C34 N7 Ni1 N5 136(6)
C31 N7 Ni1 N5 -40(6)
C39 N8 Ni1 N6 63(45)
C36 N8 Ni1 N6 -116(45)
C39 N8 Ni1 N7 161.1(6)
C36 N8 Ni1 N7 -17.6(6)
C39 N8 Ni1 N5 -16.9(6)
C36 N8 Ni1 N5 164.4(6)
C21 N5 Ni1 N6 -163.7(6)
C24 N5 Ni1 N6 23.3(6)
C21 N5 Ni1 N7 -103(6)
C24 N5 Ni1 N7 84(6)
C21 N5 Ni1 N8 16.0(6)
C24 N5 Ni1 N8 -157.1(6)
C6 N2 Ni2 N4 75(7)
C9 N2 Ni2 N4 -104(6)
C6 N2 Ni2 N3 161.5(6)
C9 N2 Ni2 N3 -17.5(6)
C6 N2 Ni2 N1 -21.1(6)
C9 N2 Ni2 N1 159.9(6)
C19 N4 Ni2 N2 -110(6)
C16 N4 Ni2 N2 65(7)
C19 N4 Ni2 N3 163.1(6)
C16 N4 Ni2 N3 -21.4(6)
C19 N4 Ni2 N1 -14.3(6)
C16 N4 Ni2 N1 161.2(6)
C14 N3 Ni2 N2 -161.4(7)
C11 N3 Ni2 N2 18.6(7)
C14 N3 Ni2 N4 16.4(7)
C11 N3 Ni2 N4 -163.7(6)
C14 N3 Ni2 N1 105(6)
C11 N3 Ni2 N1 -75(6)
C1 N1 Ni2 N2 -163.3(6)
C4 N1 Ni2 N2 21.4(6)
C1 N1 Ni2 N4 19.0(6)
C4 N1 Ni2 N4 -156.3(6)
C1 N1 Ni2 N3 -69(6)
C4 N1 Ni2 N3 115(6)
C56 C57 C170 C172 -169.8(18)
C58 C57 C170 C172 -10(3)
C61 C57 C170 C172 58(3)
C56 C57 C170 C171 78.6(18)
C58 C57 C170 C171 -121.8(19)
C61 C57 C170 C171 -54(3)
C56 C57 C170 C169 -41(3)
C58 C57 C170 C169 119(2)
C61 C57 C170 C169 -173(4)
